data_1551103
loop_
_publ_author_name
'Khandavilli, U. B. Rao'
'Lusi, Matteo'
'Frawley, Patrick J.'

_publ_section_title
;
 Plasticity in zwitterionic drugs: the bending properties of Pregabalin
 and Gabapentin and their hydrates
;
_journal_coeditor_code LQ5021
_journal_issue 4
_journal_name_full IUCrJ
_journal_page_first
;
;
_journal_paper_doi 10.1107/S2052252519004755
_journal_volume 6
_journal_year 2019
_chemical_absolute_configuration rm
_chemical_formula_sum 'C8 H19 N O3'
_chemical_formula_weight 177.24
_space_group_crystal_system monoclinic
_space_group_IT_number 4
_space_group_name_Hall 'P 2yb'
_space_group_name_H-M_alt 'P 1 21 1'
_symmetry_space_group_name_Hall 'P 2yb'
_symmetry_space_group_name_H-M 'P 1 21 1'
_atom_sites_solution_hydrogens mixed
_audit_creation_method SHELXL-2014/7
_cell_angle_alpha 90
_cell_angle_beta 98.5400(10)
_cell_angle_gamma 90
_cell_formula_units_Z 32
_cell_length_a 9.6559(2)
_cell_length_b 29.8416(6)
_cell_length_c 30.1248(7)
_cell_measurement_reflns_used 1234
_cell_measurement_temperature 150(2)
_cell_measurement_theta_max 40
_cell_measurement_theta_min 4
_cell_volume 8584.1(3)
_computing_structure_refinement 'SHELXL-2014/7 (Sheldrick, 2014)'
_diffrn_ambient_temperature 150(2)
_diffrn_measured_fraction_theta_full 0.998
_diffrn_measured_fraction_theta_max 0.980
_diffrn_measurement_device_type 'Bruker D8 Quest'
_diffrn_radiation_type CuK\a
_diffrn_radiation_wavelength 1.54178
_diffrn_reflns_av_R_equivalents 0.0413
_diffrn_reflns_av_unetI/netI 0.0372
_diffrn_reflns_Laue_measured_fraction_full 0.998
_diffrn_reflns_Laue_measured_fraction_max 0.980
_diffrn_reflns_limit_h_max 11
_diffrn_reflns_limit_h_min -12
_diffrn_reflns_limit_k_max 37
_diffrn_reflns_limit_k_min -37
_diffrn_reflns_limit_l_max 37
_diffrn_reflns_limit_l_min -37
_diffrn_reflns_number 123474
_diffrn_reflns_point_group_measured_fraction_full 0.995
_diffrn_reflns_point_group_measured_fraction_max 0.950
_diffrn_reflns_theta_full 67.679
_diffrn_reflns_theta_max 80.174
_diffrn_reflns_theta_min 2.962
_exptl_absorpt_coefficient_mu 0.677
_exptl_absorpt_correction_T_max 0.7543
_exptl_absorpt_correction_T_min 0.6484
_exptl_absorpt_correction_type multi-scan
_exptl_absorpt_process_details sadabs
_exptl_crystal_colour colourless
_exptl_crystal_density_diffrn 1.097
_exptl_crystal_description prism
_exptl_crystal_F_000 3136
_exptl_crystal_size_max 0.326
_exptl_crystal_size_mid 0.212
_exptl_crystal_size_min 0.098
_refine_diff_density_max 0.364
_refine_diff_density_min -0.207
_refine_diff_density_rms 0.035
_refine_ls_abs_structure_details
;
 Flack x determined using 11798 quotients [(I+)-(I-)]/[(I+)+(I-)]
 (Parsons, Flack and Wagner, Acta Cryst. B69 (2013) 249-259).
;
_refine_ls_abs_structure_Flack 0.00(4)
_refine_ls_extinction_method none
_refine_ls_goodness_of_fit_ref 1.012
_refine_ls_hydrogen_treatment mixed
_refine_ls_matrix_type full
_refine_ls_number_parameters 1834
_refine_ls_number_reflns 35695
_refine_ls_number_restraints 1
_refine_ls_restrained_S_all 1.012
_refine_ls_R_factor_all 0.0641
_refine_ls_R_factor_gt 0.0482
_refine_ls_shift/su_max 0.001
_refine_ls_shift/su_mean 0.000
_refine_ls_structure_factor_coef Fsqd
_refine_ls_weighting_details 'w=1/[\s^2^(Fo^2^)+(0.0511P)^2^+2.5076P] where P=(Fo^2^+2Fc^2^)/3'
_refine_ls_weighting_scheme calc
_refine_ls_wR_factor_gt 0.1206
_refine_ls_wR_factor_ref 0.1344
_reflns_Friedel_coverage 0.901
_reflns_Friedel_fraction_full 0.992
_reflns_Friedel_fraction_max 0.919
_reflns_number_gt 28820
_reflns_number_total 35695
_reflns_threshold_expression 'I > 2\s(I)'
_cod_data_source_file lq5021.cif
_cod_data_source_block I
_cod_database_code 1551103
_shelx_shelxl_version_number 2014/7
_shelx_space_group_comment
;
The symmetry employed for this shelxl refinement is uniquely defined
by the following loop, which should always be used as a source of
symmetry information in preference to the above space-group names.
They are only intended as comments.
;
_shelx_estimated_absorpt_t_min 0.809
_shelx_estimated_absorpt_t_max 0.937

loop_
_space_group_symop_operation_xyz
'x, y, z'
'-x, y+1/2, -z'

loop_
_atom_site_label
_atom_site_type_symbol
_atom_site_fract_x
_atom_site_fract_y
_atom_site_fract_z
_atom_site_U_iso_or_equiv
_atom_site_adp_type
_atom_site_occupancy
_atom_site_site_symmetry_order
_atom_site_calc_flag
_atom_site_refinement_flags_posn
_atom_site_refinement_flags_adp
O83 O 0.90280(18) 0.14068(5) 0.08707(7) 0.0311(4) Uani 1 1 d . .
O163 O 0.10703(19) 1.01615(5) 0.41722(7) 0.0333(4) Uani 1 1 d . .
O143 O 0.40687(18) 0.26416(5) 0.10036(7) 0.0320(4) Uani 1 1 d . .
O402 O 0.87056(19) 0.85734(6) 0.47760(7) 0.0328(4) Uani 1 1 d G .
H40A H 0.8804 0.8296 0.4699 0.049 Uiso 1 1 d G U
H40B H 0.7918 0.8657 0.4620 0.049 Uiso 1 1 d G U
O411 O 0.12176(19) 0.72935(6) 0.01096(7) 0.0318(4) Uani 1 1 d . .
H41A H 0.121(3) 0.7015(12) 0.0187(11) 0.048 Uiso 1 1 d . U
H41B H 0.199(4) 0.7373(11) 0.0241(11) 0.048 Uiso 1 1 d . U
O23 O 0.88745(19) 0.88989(5) 0.06970(8) 0.0342(4) Uani 1 1 d . .
O416 O 0.65273(19) 0.10625(6) 0.04600(7) 0.0329(4) Uani 1 1 d G .
H41C H 0.7348 0.1150 0.0589 0.049 Uiso 1 1 d G U
H41D H 0.6466 0.0786 0.0546 0.049 Uiso 1 1 d G U
O223 O 0.59712(19) 0.14039(5) 0.40558(8) 0.0346(4) Uani 1 1 d . .
O404 O 0.87133(19) 0.60385(6) 0.48839(7) 0.0328(4) Uani 1 1 d G .
H40C H 0.8785 0.5764 0.4794 0.049 Uiso 1 1 d G U
H40D H 0.7977 0.6143 0.4714 0.049 Uiso 1 1 d G U
O3 O 0.39496(19) 1.01507(5) 0.07857(8) 0.0350(4) Uani 1 1 d . .
O409 O 0.1491(2) 0.98066(6) 0.03367(7) 0.0350(4) Uani 1 1 d G .
H40E H 0.2281 0.9897 0.0487 0.052 Uiso 1 1 d G U
H40F H 0.1433 0.9526 0.0410 0.052 Uiso 1 1 d G U
O161 O -0.11483(19) 1.02014(5) 0.42867(8) 0.0352(4) Uani 1 1 d . .
O43 O 0.87614(18) 0.64106(5) 0.05333(7) 0.0333(4) Uani 1 1 d . .
O412 O 0.6352(2) 0.59758(6) 0.01273(7) 0.0388(5) Uani 1 1 d G .
H41E H 0.6360 0.5709 0.0244 0.058 Uiso 1 1 d G U
H41F H 0.7111 0.6102 0.0263 0.058 Uiso 1 1 d G U
O407 O 0.34917(19) 0.22769(7) 0.45056(7) 0.0332(4) Uani 1 1 d . .
H40G H 0.274(4) 0.2376(12) 0.4383(12) 0.050 Uiso 1 1 d . U
H40H H 0.351(4) 0.2015(12) 0.4388(12) 0.050 Uiso 1 1 d . U
O63 O 0.8903(2) 0.39108(6) 0.06658(8) 0.0385(5) Uani 1 1 d . .
O41 O 1.10099(19) 0.64381(6) 0.04495(7) 0.0377(5) Uani 1 1 d . .
O103 O 0.36963(18) 0.76601(5) 0.04954(7) 0.0342(4) Uani 1 1 d . .
O414 O 0.64205(19) 0.34795(6) 0.04492(7) 0.0354(4) Uani 1 1 d G .
H41G H 0.7235 0.3599 0.0540 0.053 Uiso 1 1 d G U
H41H H 0.6462 0.3216 0.0575 0.053 Uiso 1 1 d G U
O203 O 0.11464(19) 0.51708(5) 0.44379(7) 0.0354(4) Uani 1 1 d . .
O81 O 1.12504(18) 0.14419(5) 0.07645(7) 0.0355(4) Uani 1 1 d . .
O243 O 0.62170(19) 0.89233(5) 0.43717(8) 0.0367(5) Uani 1 1 d . .
O21 O 1.11104(19) 0.89344(6) 0.06010(8) 0.0378(5) Uani 1 1 d . .
O183 O 0.11963(18) 0.76676(5) 0.44065(7) 0.0327(4) Uani 1 1 d . .
O401 O 0.3541(2) 0.98365(6) 0.46785(8) 0.0364(4) Uani 1 1 d G .
H40I H 0.2780 0.9925 0.4510 0.055 Uiso 1 1 d G U
H40J H 0.3664 0.9563 0.4592 0.055 Uiso 1 1 d G U
O141 O 0.63278(19) 0.26914(6) 0.09414(8) 0.0408(5) Uani 1 1 d . .
O403 O 0.35933(19) 0.72778(6) 0.49061(6) 0.0358(4) Uani 1 1 d G .
H40K H 0.3631 0.7009 0.4795 0.054 Uiso 1 1 d G U
H40L H 0.2874 0.7401 0.4744 0.054 Uiso 1 1 d G U
O263 O 0.62639(19) 0.64146(5) 0.44767(8) 0.0368(5) Uani 1 1 d . .
O303 O 0.10017(19) 0.26753(5) 0.42080(8) 0.0363(5) Uani 1 1 d . .
O101 O 0.59806(19) 0.76938(6) 0.04772(8) 0.0370(5) Uani 1 1 d . .
O201 O -0.11136(19) 0.51968(6) 0.45069(8) 0.0387(5) Uani 1 1 d . .
O61 O 1.1166(2) 0.39339(6) 0.06067(8) 0.0404(5) Uani 1 1 d . .
O413 O 0.1433(2) 0.47623(6) 0.02054(8) 0.0401(5) Uani 1 1 d G .
H41I H 0.1390 0.4481 0.0279 0.060 Uiso 1 1 d G U
H41J H 0.2189 0.4862 0.0369 0.060 Uiso 1 1 d G U
O283 O 0.60146(19) 0.39114(5) 0.41217(8) 0.0380(5) Uani 1 1 d . .
O410 O 0.6463(2) 0.85508(6) 0.01511(7) 0.0367(4) Uani 1 1 d G .
H41K H 0.6395 0.8268 0.0215 0.055 Uiso 1 1 d G U
H41L H 0.7226 0.8639 0.0319 0.055 Uiso 1 1 d G U
O123 O 0.3808(2) 0.51497(6) 0.06806(9) 0.0423(5) Uani 1 1 d . .
O405 O 0.3606(2) 0.47266(6) 0.47223(8) 0.0407(5) Uani 1 1 d G .
H40M H 0.3557 0.4463 0.4596 0.061 Uiso 1 1 d G U
H40N H 0.2845 0.4862 0.4602 0.061 Uiso 1 1 d G U
O181 O -0.10432(19) 0.77026(6) 0.44999(8) 0.0372(5) Uani 1 1 d . .
O1 O 0.6229(2) 1.01874(6) 0.07509(8) 0.0407(5) Uani 1 1 d . .
O408 O 0.8313(2) 0.10479(6) 0.45929(7) 0.0415(5) Uani 1 1 d G .
H40O H 0.7540 0.1139 0.4433 0.062 Uiso 1 1 d G U
H40P H 0.8444 0.0781 0.4491 0.062 Uiso 1 1 d G U
O261 O 0.39879(19) 0.64445(6) 0.45113(8) 0.0390(5) Uani 1 1 d . .
O241 O 0.3943(2) 0.89595(6) 0.44158(9) 0.0407(5) Uani 1 1 d . .
O221 O 0.36927(19) 0.14521(6) 0.40882(8) 0.0400(5) Uani 1 1 d . .
O301 O -0.12473(19) 0.27028(6) 0.42844(8) 0.0406(5) Uani 1 1 d . .
O415 O 0.1841(2) 0.22690(7) 0.04154(8) 0.0486(5) Uani 1 1 d G .
H41M H 0.2613 0.2355 0.0580 0.073 Uiso 1 1 d G U
H41N H 0.1716 0.1996 0.0502 0.073 Uiso 1 1 d G U
O406 O 0.8273(3) 0.35163(7) 0.46816(9) 0.0478(6) Uani 1 1 d . .
H40Q H 0.760(4) 0.3626(14) 0.4534(14) 0.072 Uiso 1 1 d . U
H40R H 0.832(4) 0.3253(14) 0.4604(14) 0.072 Uiso 1 1 d . U
N247 N 0.6340(2) 0.73218(6) 0.45447(7) 0.0252(4) Uani 1 1 d . .
H24C H 0.7231 0.7428 0.4568 0.038 Uiso 1 1 calc R U
H24D H 0.6356 0.7017 0.4540 0.038 Uiso 1 1 calc R U
H24E H 0.5945 0.7417 0.4784 0.038 Uiso 1 1 calc R U
N187 N 0.1335(2) 0.60769(6) 0.44773(8) 0.0270(4) Uani 1 1 d . .
H18A H 0.2235 0.6176 0.4510 0.040 Uiso 1 1 calc R U
H18B H 0.1326 0.5772 0.4460 0.040 Uiso 1 1 calc R U
H18C H 0.0930 0.6166 0.4717 0.040 Uiso 1 1 calc R U
O121 O 0.6048(2) 0.51733(6) 0.05950(9) 0.0483(6) Uani 1 1 d . .
N27 N 0.8628(2) 0.73175(6) 0.05136(7) 0.0276(4) Uani 1 1 d . .
H27A H 0.7736 0.7425 0.0474 0.041 Uiso 1 1 calc R U
H27B H 0.8611 0.7013 0.0513 0.041 Uiso 1 1 calc R U
H27C H 0.9076 0.7417 0.0287 0.041 Uiso 1 1 calc R U
N47 N 0.8682(2) 0.48165(6) 0.05963(8) 0.0283(5) Uani 1 1 d . .
H47A H 0.7773 0.4906 0.0574 0.042 Uiso 1 1 calc R U
H47B H 0.8733 0.4514 0.0632 0.042 Uiso 1 1 calc R U
H47C H 0.9029 0.4895 0.0342 0.042 Uiso 1 1 calc R U
N167 N 0.1307(2) 0.85776(6) 0.43859(8) 0.0287(5) Uani 1 1 d . .
H16A H 0.2206 0.8680 0.4425 0.043 Uiso 1 1 calc R U
H16B H 0.1309 0.8273 0.4392 0.043 Uiso 1 1 calc R U
H16C H 0.0863 0.8684 0.4610 0.043 Uiso 1 1 calc R U
N107 N 0.3653(2) 0.60518(6) 0.05002(8) 0.0293(5) Uani 1 1 d . .
H10D H 0.2756 0.6155 0.0463 0.044 Uiso 1 1 calc R U
H10E H 0.3653 0.5749 0.0535 0.044 Uiso 1 1 calc R U
H10F H 0.4054 0.6123 0.0254 0.044 Uiso 1 1 calc R U
N147 N 0.3905(2) 0.10702(6) 0.08180(8) 0.0276(5) Uani 1 1 d . .
H14A H 0.3017 0.1178 0.0749 0.041 Uiso 1 1 calc R U
H14B H 0.3886 0.0765 0.0811 0.041 Uiso 1 1 calc R U
H14C H 0.4436 0.1173 0.0614 0.041 Uiso 1 1 calc R U
N287 N 0.6102(2) 0.23233(6) 0.41468(7) 0.0245(4) Uani 1 1 d . .
H28C H 0.6992 0.2428 0.4221 0.037 Uiso 1 1 calc R U
H28D H 0.6120 0.2020 0.4120 0.037 Uiso 1 1 calc R U
H28E H 0.5587 0.2400 0.4365 0.037 Uiso 1 1 calc R U
N7 N 0.3706(2) 0.85681(6) 0.04965(8) 0.0279(5) Uani 1 1 d . .
H7A H 0.2822 0.8681 0.0473 0.042 Uiso 1 1 calc R U
H7B H 0.3665 0.8264 0.0479 0.042 Uiso 1 1 calc R U
H7C H 0.4132 0.8677 0.0269 0.042 Uiso 1 1 calc R U
O281 O 0.3775(2) 0.39506(6) 0.42092(10) 0.0491(6) Uani 1 1 d . .
N267 N 0.6237(2) 0.48117(6) 0.43564(9) 0.0311(5) Uani 1 1 d . .
H26C H 0.7140 0.4908 0.4417 0.047 Uiso 1 1 calc R U
H26D H 0.6224 0.4512 0.4298 0.047 Uiso 1 1 calc R U
H26E H 0.5794 0.4866 0.4597 0.047 Uiso 1 1 calc R U
N127 N 0.3811(2) 0.35524(6) 0.08044(8) 0.0274(5) Uani 1 1 d . .
H12A H 0.2915 0.3650 0.0727 0.041 Uiso 1 1 calc R U
H12B H 0.3807 0.3254 0.0864 0.041 Uiso 1 1 calc R U
H12C H 0.4302 0.3604 0.0574 0.041 Uiso 1 1 calc R U
N307 N 0.1120(2) 0.10784(6) 0.41741(8) 0.0263(4) Uani 1 1 d . .
H30D H 0.2007 0.1176 0.4165 0.040 Uiso 1 1 calc R U
H30E H 0.1091 0.0775 0.4147 0.040 Uiso 1 1 calc R U
H30F H 0.0854 0.1159 0.4440 0.040 Uiso 1 1 calc R U
N207 N 0.1191(2) 0.35819(6) 0.42857(9) 0.0298(5) Uani 1 1 d . .
H20A H 0.2091 0.3673 0.4287 0.045 Uiso 1 1 calc R U
H20B H 0.1133 0.3281 0.4238 0.045 Uiso 1 1 calc R U
H20C H 0.0920 0.3647 0.4555 0.045 Uiso 1 1 calc R U
N67 N 0.8873(2) 0.23192(6) 0.08292(7) 0.0280(4) Uani 1 1 d . .
H67A H 0.7987 0.2421 0.0835 0.042 Uiso 1 1 calc R U
H67B H 0.8906 0.2019 0.0882 0.042 Uiso 1 1 calc R U
H67C H 0.9122 0.2376 0.0555 0.042 Uiso 1 1 calc R U
N87 N 0.8844(2) -0.01877(6) 0.07413(8) 0.0289(5) Uani 1 1 d . .
H87A H 0.7957 -0.0081 0.0728 0.043 Uiso 1 1 calc R U
H87B H 0.8830 -0.0492 0.0750 0.043 Uiso 1 1 calc R U
H87C H 0.9207 -0.0097 0.0494 0.043 Uiso 1 1 calc R U
N227 N 0.6217(2) -0.01626(6) 0.43296(9) 0.0306(5) Uani 1 1 d . .
H22A H 0.7090 -0.0041 0.4385 0.046 Uiso 1 1 calc R U
H22B H 0.6282 -0.0466 0.4348 0.046 Uiso 1 1 calc R U
H22C H 0.5694 -0.0060 0.4536 0.046 Uiso 1 1 calc R U
C82 C 1.0158(3) 0.12288(7) 0.08007(9) 0.0258(5) Uani 1 1 d . .
C42 C 0.9925(3) 0.62289(8) 0.05074(9) 0.0280(5) Uani 1 1 d . .
C22 C 1.0021(3) 0.87208(8) 0.06443(10) 0.0287(5) Uani 1 1 d . .
C142 C 0.5253(3) 0.24724(8) 0.09945(9) 0.0283(5) Uani 1 1 d . .
C162 C -0.0068(3) 0.99853(8) 0.42358(9) 0.0274(5) Uani 1 1 d . .
C202 C -0.0016(3) 0.49869(8) 0.44588(10) 0.0294(5) Uani 1 1 d . .
C102 C 0.4873(3) 0.74798(8) 0.04836(9) 0.0281(5) Uani 1 1 d . .
C146 C 0.4513(3) 0.12226(8) 0.12714(9) 0.0297(5) Uani 1 1 d . .
H14D H 0.5500 0.1123 0.1335 0.036 Uiso 1 1 calc R U
H14E H 0.3998 0.1080 0.1495 0.036 Uiso 1 1 calc R U
C62 C 1.0063(3) 0.37259(8) 0.06471(10) 0.0299(5) Uani 1 1 d . .
C86 C 0.9721(3) -0.00147(8) 0.11495(10) 0.0306(6) Uani 1 1 d . .
H86A H 1.0699 -0.0115 0.1151 0.037 Uiso 1 1 calc R U
H86B H 0.9386 -0.0143 0.1417 0.037 Uiso 1 1 calc R U
C262 C 0.5087(3) 0.62332(8) 0.44764(10) 0.0308(6) Uani 1 1 d . .
C182 C 0.0045(3) 0.74884(8) 0.44493(10) 0.0289(5) Uani 1 1 d . .
C165 C 0.0605(3) 0.92450(7) 0.38994(10) 0.0293(5) Uani 1 1 d . .
H165 H 0.1606 0.9343 0.3946 0.035 Uiso 1 1 calc R U
C302 C -0.0149(3) 0.24917(8) 0.42504(10) 0.0295(6) Uani 1 1 d . .
C149 C 0.3817(3) 0.17298(9) 0.21337(9) 0.0383(6) Uani 1 1 d . .
H149 H 0.3722 0.1396 0.2123 0.046 Uiso 1 1 calc R U
C45 C 0.9409(3) 0.55473(8) 0.09607(9) 0.0299(5) Uani 1 1 d . .
H45 H 0.8398 0.5633 0.0929 0.036 Uiso 1 1 calc R U
C145 C 0.4455(3) 0.17350(7) 0.13242(9) 0.0278(5) Uani 1 1 d . .
H145 H 0.3473 0.1836 0.1220 0.033 Uiso 1 1 calc R U
C222 C 0.4796(3) 0.12315(8) 0.40756(10) 0.0313(6) Uani 1 1 d . .
C166 C 0.0569(3) 0.87346(8) 0.39482(10) 0.0315(6) Uani 1 1 d . .
H16D H -0.0419 0.8634 0.3914 0.038 Uiso 1 1 calc R U
H16E H 0.1005 0.8596 0.3705 0.038 Uiso 1 1 calc R U
C306 C 0.0155(3) 0.12824(8) 0.38005(9) 0.0301(5) Uani 1 1 d . .
H30G H -0.0813 0.1184 0.3820 0.036 Uiso 1 1 calc R U
H30H H 0.0401 0.1173 0.3512 0.036 Uiso 1 1 calc R U
C286 C 0.5465(3) 0.25227(8) 0.37134(9) 0.0276(5) Uani 1 1 d . .
H28F H 0.4471 0.2430 0.3648 0.033 Uiso 1 1 calc R U
H28G H 0.5951 0.2405 0.3471 0.033 Uiso 1 1 calc R U
C282 C 0.4834(3) 0.37379(8) 0.41286(11) 0.0340(6) Uani 1 1 d . .
C185 C 0.0608(3) 0.67774(8) 0.40482(9) 0.0296(5) Uani 1 1 d . .
H185 H 0.1612 0.6870 0.4077 0.035 Uiso 1 1 calc R U
C2 C 0.5102(3) 0.99753(8) 0.07349(10) 0.0317(6) Uani 1 1 d . .
C25 C 0.9355(3) 0.79892(8) 0.09909(9) 0.0290(5) Uani 1 1 d . .
H25 H 0.8355 0.8089 0.0946 0.035 Uiso 1 1 calc R U
C226 C 0.5545(3) -0.00330(8) 0.38745(10) 0.0339(6) Uani 1 1 d . .
H22D H 0.4559 -0.0136 0.3830 0.041 Uiso 1 1 calc R U
H22E H 0.6028 -0.0187 0.3650 0.041 Uiso 1 1 calc R U
C105 C 0.4369(3) 0.67738(8) 0.08947(9) 0.0301(5) Uani 1 1 d . .
H105 H 0.3364 0.6862 0.0879 0.036 Uiso 1 1 calc R U
C265 C 0.5620(3) 0.55648(8) 0.40098(10) 0.0328(6) Uani 1 1 d . .
H265 H 0.6632 0.5650 0.4047 0.039 Uiso 1 1 calc R U
C46 C 0.9510(3) 0.50357(8) 0.09866(10) 0.0320(6) Uani 1 1 d . .
H46A H 1.0503 0.4945 0.1004 0.038 Uiso 1 1 calc R U
H46B H 0.9174 0.4932 0.1264 0.038 Uiso 1 1 calc R U
C66 C 0.9857(3) 0.25520(8) 0.11811(9) 0.0319(6) Uani 1 1 d . .
H66A H 1.0826 0.2457 0.1158 0.038 Uiso 1 1 calc R U
H66B H 0.9649 0.2462 0.1481 0.038 Uiso 1 1 calc R U
C85 C 0.9698(3) 0.04983(7) 0.11816(9) 0.0277(5) Uani 1 1 d . .
H85 H 0.8712 0.0595 0.1191 0.033 Uiso 1 1 calc R U
C26 C 0.9382(3) 0.74784(8) 0.09494(10) 0.0312(6) Uani 1 1 d . .
H26A H 1.0367 0.7376 0.0983 0.037 Uiso 1 1 calc R U
H26B H 0.8949 0.7344 0.1196 0.037 Uiso 1 1 calc R U
C5 C 0.4493(3) 0.92085(8) 0.10172(10) 0.0310(6) Uani 1 1 d . .
H5 H 0.3498 0.9304 0.1011 0.037 Uiso 1 1 calc R U
C122 C 0.4983(3) 0.49687(8) 0.06744(11) 0.0369(7) Uani 1 1 d . .
C106 C 0.4459(3) 0.62607(8) 0.09026(10) 0.0331(6) Uani 1 1 d . .
H10G H 0.5453 0.6170 0.0924 0.040 Uiso 1 1 calc R U
H10H H 0.4101 0.6148 0.1173 0.040 Uiso 1 1 calc R U
C246 C 0.5512(3) 0.74885(8) 0.41266(9) 0.0302(5) Uani 1 1 d . .
H24F H 0.4525 0.7395 0.4119 0.036 Uiso 1 1 calc R U
H24G H 0.5864 0.7348 0.3868 0.036 Uiso 1 1 calc R U
C245 C 0.5566(3) 0.79976(8) 0.40762(9) 0.0286(5) Uani 1 1 d . .
H245 H 0.6560 0.8088 0.4070 0.034 Uiso 1 1 calc R U
C225 C 0.5576(3) 0.04729(8) 0.37926(10) 0.0320(6) Uani 1 1 d . .
H225 H 0.6567 0.0577 0.3868 0.038 Uiso 1 1 calc R U
C186 C 0.0545(3) 0.62653(8) 0.40617(9) 0.0314(6) Uani 1 1 d . .
H18D H -0.0446 0.6170 0.4037 0.038 Uiso 1 1 calc R U
H18E H 0.0930 0.6143 0.3800 0.038 Uiso 1 1 calc R U
C206 C 0.0266(3) 0.38159(8) 0.39246(10) 0.0325(6) Uani 1 1 d . .
H20D H -0.0715 0.3723 0.3931 0.039 Uiso 1 1 calc R U
H20E H 0.0519 0.3726 0.3631 0.039 Uiso 1 1 calc R U
C305 C 0.0208(3) 0.17966(8) 0.38061(9) 0.0286(5) Uani 1 1 d . .
H305 H 0.1187 0.1893 0.3784 0.034 Uiso 1 1 calc R U
C65 C 0.9755(3) 0.30632(8) 0.11383(10) 0.0311(6) Uani 1 1 d . .
H65 H 0.8767 0.3154 0.1155 0.037 Uiso 1 1 calc R U
C205 C 0.0374(3) 0.43262(8) 0.39712(10) 0.0311(6) Uani 1 1 d . .
H205 H 0.1373 0.4415 0.3973 0.037 Uiso 1 1 calc R U
C242 C 0.5063(3) 0.87459(8) 0.44170(10) 0.0313(6) Uani 1 1 d . .
C6 C 0.4515(3) 0.87025(8) 0.09327(10) 0.0312(6) Uani 1 1 d . .
H6A H 0.5498 0.8604 0.0943 0.037 Uiso 1 1 calc R U
H6B H 0.4127 0.8546 0.1177 0.037 Uiso 1 1 calc R U
C285 C 0.5546(3) 0.30367(8) 0.37149(10) 0.0288(5) Uani 1 1 d . .
H285 H 0.6544 0.3126 0.3811 0.035 Uiso 1 1 calc R U
C44 C 1.0004(3) 0.57210(8) 0.05491(10) 0.0348(6) Uani 1 1 d . .
H44A H 1.0994 0.5626 0.0570 0.042 Uiso 1 1 calc R U
H44B H 0.9477 0.5585 0.0275 0.042 Uiso 1 1 calc R U
C126 C 0.4476(3) 0.37964(8) 0.12084(10) 0.0322(6) Uani 1 1 d . .
H12D H 0.5476 0.3711 0.1273 0.039 Uiso 1 1 calc R U
H12E H 0.4023 0.3705 0.1468 0.039 Uiso 1 1 calc R U
C204 C -0.0085(3) 0.44816(8) 0.44114(10) 0.0315(6) Uani 1 1 d . .
H20F H -0.1056 0.4380 0.4421 0.038 Uiso 1 1 calc R U
H20G H 0.0528 0.4343 0.4667 0.038 Uiso 1 1 calc R U
C84 C 1.0198(3) 0.07189(8) 0.07730(9) 0.0296(5) Uani 1 1 d . .
H84A H 1.1167 0.0621 0.0755 0.036 Uiso 1 1 calc R U
H84B H 0.9594 0.0619 0.0496 0.036 Uiso 1 1 calc R U
C125 C 0.4365(3) 0.43076(8) 0.11525(10) 0.0336(6) Uani 1 1 d . .
H125 H 0.3352 0.4390 0.1082 0.040 Uiso 1 1 calc R U
C104 C 0.4925(3) 0.69685(8) 0.04848(10) 0.0329(6) Uani 1 1 d . .
H10I H 0.5904 0.6869 0.0486 0.039 Uiso 1 1 calc R U
H10J H 0.4356 0.6853 0.0208 0.039 Uiso 1 1 calc R U
C229 C 0.5931(4) 0.03874(10) 0.29563(11) 0.0536(9) Uani 1 1 d . .
H229 H 0.5869 0.0053 0.2970 0.064 Uiso 1 1 calc R U
C64 C 1.0125(3) 0.32181(8) 0.06867(10) 0.0325(6) Uani 1 1 d . .
H64A H 1.1079 0.3114 0.0656 0.039 Uiso 1 1 calc R U
H64B H 0.9461 0.3083 0.0441 0.039 Uiso 1 1 calc R U
C68 C 1.0710(3) 0.32782(9) 0.15331(10) 0.0393(6) Uani 1 1 d . .
H68A H 1.1536 0.3082 0.1615 0.047 Uiso 1 1 calc R U
H68B H 1.1052 0.3568 0.1432 0.047 Uiso 1 1 calc R U
C308 C -0.0764(3) 0.19801(9) 0.33995(10) 0.0378(6) Uani 1 1 d . .
H30I H -0.1565 0.1772 0.3327 0.045 Uiso 1 1 calc R U
H30J H -0.1140 0.2272 0.3482 0.045 Uiso 1 1 calc R U
C266 C 0.5510(3) 0.50544(8) 0.39603(11) 0.0362(6) Uani 1 1 d . .
H26F H 0.4509 0.4968 0.3913 0.043 Uiso 1 1 calc R U
H26G H 0.5916 0.4962 0.3691 0.043 Uiso 1 1 calc R U
C264 C 0.5007(3) 0.57252(8) 0.44234(11) 0.0371(7) Uani 1 1 d . .
H26H H 0.4017 0.5629 0.4397 0.045 Uiso 1 1 calc R U
H26I H 0.5526 0.5583 0.4695 0.045 Uiso 1 1 calc R U
C244 C 0.5044(3) 0.82363(8) 0.44709(11) 0.0330(6) Uani 1 1 d . .
H24H H 0.4077 0.8137 0.4491 0.040 Uiso 1 1 calc R U
H24I H 0.5646 0.8152 0.4754 0.040 Uiso 1 1 calc R U
C151 C 0.2371(3) 0.19307(11) 0.19872(10) 0.0468(7) Uani 1 1 d . .
H15A H 0.1759 0.1856 0.2208 0.070 Uiso 1 1 calc R U
H15B H 0.1975 0.1808 0.1694 0.070 Uiso 1 1 calc R U
H15C H 0.2451 0.2257 0.1965 0.070 Uiso 1 1 calc R U
C88 C 1.0601(3) 0.06456(9) 0.16194(10) 0.0370(6) Uani 1 1 d . .
H88A H 1.1408 0.0438 0.1682 0.044 Uiso 1 1 calc R U
H88B H 1.0979 0.0948 0.1574 0.044 Uiso 1 1 calc R U
C304 C -0.0198(3) 0.19829(8) 0.42444(10) 0.0321(6) Uani 1 1 d . .
H30K H -0.1155 0.1881 0.4276 0.039 Uiso 1 1 calc R U
H30L H 0.0454 0.1865 0.4502 0.039 Uiso 1 1 calc R U
C148 C 0.4850(3) 0.18655(9) 0.18186(9) 0.0341(6) Uani 1 1 d . .
H14F H 0.5770 0.1729 0.1932 0.041 Uiso 1 1 calc R U
H14G H 0.4969 0.2195 0.1835 0.041 Uiso 1 1 calc R U
C289 C 0.6074(3) 0.31187(11) 0.28988(11) 0.0457(7) Uani 1 1 d . .
H289 H 0.6237 0.2788 0.2899 0.055 Uiso 1 1 calc R U
C184 C -0.0021(3) 0.69791(8) 0.44406(10) 0.0345(6) Uani 1 1 d . .
H18F H -0.1010 0.6884 0.4419 0.041 Uiso 1 1 calc R U
H18G H 0.0491 0.6861 0.4726 0.041 Uiso 1 1 calc R U
C208 C -0.0515(4) 0.45458(9) 0.35663(11) 0.0439(7) Uani 1 1 d . .
H20H H -0.1424 0.4387 0.3508 0.053 Uiso 1 1 calc R U
H20I H -0.0710 0.4859 0.3646 0.053 Uiso 1 1 calc R U
C24 C 1.0086(3) 0.82127(8) 0.06340(11) 0.0368(7) Uani 1 1 d . .
H24A H 1.1080 0.8118 0.0678 0.044 Uiso 1 1 calc R U
H24B H 0.9648 0.8107 0.0334 0.044 Uiso 1 1 calc R U
C144 C 0.5419(3) 0.19643(8) 0.10354(10) 0.0340(6) Uani 1 1 d . .
H14H H 0.5245 0.1833 0.0730 0.041 Uiso 1 1 calc R U
H14I H 0.6401 0.1896 0.1163 0.041 Uiso 1 1 calc R U
C4 C 0.5115(3) 0.94713(8) 0.06552(11) 0.0347(6) Uani 1 1 d . .
H4A H 0.6091 0.9372 0.0651 0.042 Uiso 1 1 calc R U
H4B H 0.4570 0.9404 0.0358 0.042 Uiso 1 1 calc R U
C150 C 0.4374(4) 0.18620(12) 0.26148(11) 0.0543(8) Uani 1 1 d . .
H15D H 0.4458 0.2189 0.2636 0.081 Uiso 1 1 calc R U
H15E H 0.5296 0.1725 0.2705 0.081 Uiso 1 1 calc R U
H15F H 0.3727 0.1757 0.2814 0.081 Uiso 1 1 calc R U
C169 C 0.0771(4) 0.92701(11) 0.30449(11) 0.0493(8) Uani 1 1 d . .
H169 H 0.0845 0.8937 0.3026 0.059 Uiso 1 1 calc R U
C168 C -0.0052(3) 0.93813(9) 0.34274(11) 0.0397(7) Uani 1 1 d . .
H16F H -0.0211 0.9709 0.3426 0.048 Uiso 1 1 calc R U
H16G H -0.0981 0.9236 0.3361 0.048 Uiso 1 1 calc R U
C124 C 0.5112(3) 0.44652(9) 0.07637(12) 0.0433(7) Uani 1 1 d . .
H12F H 0.6116 0.4386 0.0832 0.052 Uiso 1 1 calc R U
H12G H 0.4714 0.4302 0.0488 0.052 Uiso 1 1 calc R U
C9 C 0.4717(4) 0.90998(12) 0.18783(11) 0.0591(10) Uani 1 1 d . .
H9 H 0.4802 0.8768 0.1849 0.071 Uiso 1 1 calc R U
C164 C -0.0136(3) 0.94753(8) 0.42518(10) 0.0335(6) Uani 1 1 d . .
H16H H -0.1131 0.9382 0.4207 0.040 Uiso 1 1 calc R U
H16I H 0.0294 0.9373 0.4554 0.040 Uiso 1 1 calc R U
C228 C 0.5070(3) 0.05802(9) 0.32984(11) 0.0423(7) Uani 1 1 d . .
H22F H 0.4097 0.0470 0.3222 0.051 Uiso 1 1 calc R U
H22G H 0.5044 0.0910 0.3264 0.051 Uiso 1 1 calc R U
C268 C 0.4872(4) 0.57845(10) 0.35841(12) 0.0495(8) Uani 1 1 d . .
H26J H 0.4785 0.6109 0.3643 0.059 Uiso 1 1 calc R U
H26K H 0.3912 0.5660 0.3522 0.059 Uiso 1 1 calc R U
C288 C 0.5083(3) 0.32121(9) 0.32390(11) 0.0395(7) Uani 1 1 d . .
H28H H 0.4160 0.3079 0.3124 0.047 Uiso 1 1 calc R U
H28I H 0.4950 0.3540 0.3256 0.047 Uiso 1 1 calc R U
C108 C 0.5184(4) 0.69600(10) 0.13301(10) 0.0463(7) Uani 1 1 d . .
H10K H 0.6153 0.6844 0.1360 0.056 Uiso 1 1 calc R U
H10L H 0.5236 0.7290 0.1300 0.056 Uiso 1 1 calc R U
C290 C 0.5426(5) 0.32460(14) 0.24279(13) 0.0706(11) Uani 1 1 d . .
H29A H 0.4585 0.3065 0.2337 0.106 Uiso 1 1 calc R U
H29B H 0.6101 0.3192 0.2221 0.106 Uiso 1 1 calc R U
H29C H 0.5171 0.3564 0.2420 0.106 Uiso 1 1 calc R U
C284 C 0.4664(3) 0.32351(8) 0.40465(12) 0.0393(7) Uani 1 1 d . .
H28J H 0.3666 0.3173 0.3935 0.047 Uiso 1 1 calc R U
H28K H 0.4904 0.3078 0.4337 0.047 Uiso 1 1 calc R U
C8 C 0.5294(3) 0.93121(9) 0.14813(11) 0.0453(7) Uani 1 1 d . .
H8A H 0.5311 0.9641 0.1523 0.054 Uiso 1 1 calc R U
H8B H 0.6274 0.9212 0.1489 0.054 Uiso 1 1 calc R U
C310 C 0.0987(4) 0.24273(13) 0.30449(13) 0.0617(10) Uani 1 1 d . .
H31D H 0.0519 0.2706 0.3110 0.093 Uiso 1 1 calc R U
H31E H 0.1400 0.2464 0.2769 0.093 Uiso 1 1 calc R U
H31F H 0.1726 0.2357 0.3295 0.093 Uiso 1 1 calc R U
C28 C 1.0026(3) 0.81315(10) 0.14593(11) 0.0446(8) Uani 1 1 d . .
H28A H 1.0143 0.8461 0.1459 0.054 Uiso 1 1 calc R U
H28B H 1.0975 0.7998 0.1518 0.054 Uiso 1 1 calc R U
C29 C 0.9248(4) 0.80066(11) 0.18527(12) 0.0585(10) Uani 1 1 d . .
H29 H 0.9207 0.7672 0.1870 0.070 Uiso 1 1 calc R U
C188 C -0.0146(4) 0.69484(10) 0.36019(11) 0.0474(8) Uani 1 1 d . .
H18H H -0.0209 0.7279 0.3620 0.057 Uiso 1 1 calc R U
H18I H -0.1114 0.6830 0.3561 0.057 Uiso 1 1 calc R U
C248 C 0.4696(4) 0.81352(10) 0.36314(11) 0.0452(7) Uani 1 1 d . .
H24J H 0.3724 0.8030 0.3632 0.054 Uiso 1 1 calc R U
H24K H 0.4669 0.8467 0.3619 0.054 Uiso 1 1 calc R U
C48 C 1.0164(4) 0.57570(10) 0.13925(11) 0.0465(8) Uani 1 1 d . .
H48A H 1.1144 0.5648 0.1439 0.056 Uiso 1 1 calc R U
H48B H 1.0194 0.6085 0.1349 0.056 Uiso 1 1 calc R U
C311 C -0.1197(4) 0.21482(14) 0.25775(12) 0.0654(10) Uani 1 1 d . .
H31G H -0.1899 0.1909 0.2540 0.098 Uiso 1 1 calc R U
H31H H -0.0750 0.2169 0.2307 0.098 Uiso 1 1 calc R U
H31I H -0.1653 0.2434 0.2626 0.098 Uiso 1 1 calc R U
C128 C 0.4977(4) 0.45307(10) 0.15944(13) 0.0522(9) Uani 1 1 d . .
H12H H 0.5901 0.4394 0.1700 0.063 Uiso 1 1 calc R U
H12I H 0.5138 0.4851 0.1535 0.063 Uiso 1 1 calc R U
C70 C 1.1135(5) 0.34920(15) 0.23472(13) 0.0717(11) Uani 1 1 d . .
H70A H 1.1865 0.3262 0.2395 0.108 Uiso 1 1 calc R U
H70B H 1.0687 0.3519 0.2617 0.108 Uiso 1 1 calc R U
H70C H 1.1555 0.3780 0.2285 0.108 Uiso 1 1 calc R U
C309 C -0.0085(4) 0.20442(11) 0.29834(11) 0.0478(8) Uani 1 1 d . .
H309 H 0.0408 0.1761 0.2923 0.057 Uiso 1 1 calc R U
C224 C 0.4694(3) 0.07228(8) 0.40947(12) 0.0420(7) Uani 1 1 d . .
H22H H 0.3701 0.0635 0.4009 0.050 Uiso 1 1 calc R U
H22I H 0.4988 0.0625 0.4409 0.050 Uiso 1 1 calc R U
C231 C 0.7464(4) 0.05153(16) 0.30619(13) 0.0689(11) Uani 1 1 d . .
H23A H 0.7966 0.0402 0.2825 0.103 Uiso 1 1 calc R U
H23B H 0.7868 0.0384 0.3350 0.103 Uiso 1 1 calc R U
H23C H 0.7549 0.0842 0.3079 0.103 Uiso 1 1 calc R U
C71 C 0.8920(5) 0.37318(15) 0.18667(14) 0.0743(12) Uani 1 1 d . .
H71A H 0.9354 0.4010 0.1783 0.111 Uiso 1 1 calc R U
H71B H 0.8509 0.3781 0.2141 0.111 Uiso 1 1 calc R U
H71C H 0.8185 0.3640 0.1624 0.111 Uiso 1 1 calc R U
C129 C 0.4098(4) 0.45004(13) 0.19705(12) 0.0621(10) Uani 1 1 d . .
H129 H 0.3872 0.4177 0.2007 0.075 Uiso 1 1 calc R U
C91 C 0.8795(5) 0.10406(15) 0.19919(14) 0.0777(13) Uani 1 1 d . .
H91A H 0.8385 0.1064 0.2270 0.117 Uiso 1 1 calc R U
H91B H 0.8054 0.0981 0.1740 0.117 Uiso 1 1 calc R U
H91C H 0.9266 0.1322 0.1940 0.117 Uiso 1 1 calc R U
C291 C 0.7498(4) 0.33411(15) 0.30314(13) 0.0676(11) Uani 1 1 d . .
H29D H 0.8081 0.3288 0.2797 0.101 Uiso 1 1 calc R U
H29E H 0.7958 0.3214 0.3315 0.101 Uiso 1 1 calc R U
H29F H 0.7370 0.3664 0.3067 0.101 Uiso 1 1 calc R U
C69 C 1.0041(4) 0.33605(12) 0.19494(12) 0.0549(9) Uani 1 1 d . .
H69 H 0.9577 0.3077 0.2027 0.066 Uiso 1 1 calc R U
C230 C 0.5327(5) 0.05326(13) 0.24834(13) 0.0751(13) Uani 1 1 d . .
H23D H 0.5353 0.0860 0.2463 0.113 Uiso 1 1 calc R U
H23E H 0.4355 0.0429 0.2414 0.113 Uiso 1 1 calc R U
H23F H 0.5882 0.0402 0.2269 0.113 Uiso 1 1 calc R U
C89 C 0.9852(4) 0.06601(12) 0.20337(11) 0.0492(8) Uani 1 1 d . .
H89 H 0.9344 0.0371 0.2054 0.059 Uiso 1 1 calc R U
C249 C 0.5182(5) 0.79663(15) 0.32064(13) 0.0750(13) Uani 1 1 d . .
H249 H 0.5158 0.7631 0.3214 0.090 Uiso 1 1 calc R U
C171 C -0.0008(5) 0.94376(14) 0.26009(13) 0.0701(11) Uani 1 1 d . .
H17A H -0.0959 0.9314 0.2554 0.105 Uiso 1 1 calc R U
H17B H 0.0488 0.9341 0.2356 0.105 Uiso 1 1 calc R U
H17C H -0.0055 0.9766 0.2606 0.105 Uiso 1 1 calc R U
C269 C 0.5558(5) 0.57305(13) 0.31600(13) 0.0677(11) Uani 1 1 d . .
H269 H 0.5640 0.5402 0.3104 0.081 Uiso 1 1 calc R U
C10 C 0.5619(6) 0.92358(15) 0.23154(14) 0.0925(17) Uani 1 1 d . .
H10A H 0.5602 0.9562 0.2347 0.139 Uiso 1 1 calc R U
H10B H 0.6584 0.9136 0.2312 0.139 Uiso 1 1 calc R U
H10C H 0.5251 0.9097 0.2568 0.139 Uiso 1 1 calc R U
C90 C 1.0905(5) 0.07203(15) 0.24589(12) 0.0718(12) Uani 1 1 d . .
H90A H 1.1420 0.1001 0.2440 0.108 Uiso 1 1 calc R U
H90B H 1.1564 0.0469 0.2490 0.108 Uiso 1 1 calc R U
H90C H 1.0409 0.0730 0.2720 0.108 Uiso 1 1 calc R U
C31 C 0.7763(5) 0.81818(19) 0.17852(16) 0.0915(16) Uani 1 1 d . .
H31A H 0.7333 0.8120 0.2054 0.137 Uiso 1 1 calc R U
H31B H 0.7222 0.8033 0.1525 0.137 Uiso 1 1 calc R U
H31C H 0.7770 0.8506 0.1733 0.137 Uiso 1 1 calc R U
C189 C 0.0505(5) 0.68307(13) 0.31820(12) 0.0727(13) Uani 1 1 d . .
H189 H 0.0532 0.6497 0.3160 0.087 Uiso 1 1 calc R U
C109 C 0.4607(5) 0.68558(15) 0.17638(13) 0.0740(12) Uani 1 1 d . .
H109 H 0.4621 0.6523 0.1800 0.089 Uiso 1 1 calc R U
C170 C 0.2253(5) 0.94606(19) 0.31354(14) 0.0887(16) Uani 1 1 d . .
H17D H 0.2208 0.9785 0.3182 0.133 Uiso 1 1 calc R U
H17E H 0.2737 0.9399 0.2878 0.133 Uiso 1 1 calc R U
H17F H 0.2766 0.9320 0.3405 0.133 Uiso 1 1 calc R U
C49 C 0.9539(5) 0.56665(15) 0.18199(12) 0.0692(11) Uani 1 1 d . .
H49 H 0.9543 0.5335 0.1867 0.083 Uiso 1 1 calc R U
C11 C 0.3192(6) 0.92032(19) 0.18840(16) 0.0937(16) Uani 1 1 d . .
H11A H 0.2896 0.9073 0.2153 0.141 Uiso 1 1 calc R U
H11B H 0.2630 0.9075 0.1616 0.141 Uiso 1 1 calc R U
H11C H 0.3057 0.9529 0.1886 0.141 Uiso 1 1 calc R U
C209 C 0.0117(5) 0.45508(16) 0.31403(14) 0.0741(12) Uani 1 1 d . .
H209 H 0.0351 0.4235 0.3070 0.089 Uiso 1 1 calc R U
C211 C -0.0904(6) 0.47253(17) 0.27507(15) 0.0944(16) Uani 1 1 d . .
H21A H -0.1167 0.5034 0.2813 0.142 Uiso 1 1 calc R U
H21B H -0.1742 0.4536 0.2709 0.142 Uiso 1 1 calc R U
H21C H -0.0465 0.4720 0.2478 0.142 Uiso 1 1 calc R U
C131 C 0.2718(6) 0.4748(2) 0.18615(16) 0.121(2) Uani 1 1 d . .
H13A H 0.2198 0.4726 0.2116 0.181 Uiso 1 1 calc R U
H13B H 0.2165 0.4614 0.1595 0.181 Uiso 1 1 calc R U
H13C H 0.2899 0.5064 0.1802 0.181 Uiso 1 1 calc R U
C130 C 0.4910(6) 0.46589(18) 0.24137(17) 0.109(2) Uani 1 1 d . .
H13D H 0.5786 0.4489 0.2479 0.164 Uiso 1 1 calc R U
H13E H 0.4346 0.4611 0.2654 0.164 Uiso 1 1 calc R U
H13F H 0.5122 0.4979 0.2393 0.164 Uiso 1 1 calc R U
C271 C 0.7008(6) 0.5924(2) 0.32133(17) 0.119(2) Uani 1 1 d . .
H27D H 0.7370 0.5905 0.2927 0.179 Uiso 1 1 calc R U
H27E H 0.7621 0.5754 0.3442 0.179 Uiso 1 1 calc R U
H27F H 0.6979 0.6238 0.3306 0.179 Uiso 1 1 calc R U
C30 C 1.0068(7) 0.81765(16) 0.22895(15) 0.1010(19) Uani 1 1 d . .
H30A H 1.0135 0.8504 0.2279 0.151 Uiso 1 1 calc R U
H30B H 1.1010 0.8047 0.2331 0.151 Uiso 1 1 calc R U
H30C H 0.9587 0.8089 0.2540 0.151 Uiso 1 1 calc R U
C250 C 0.4151(7) 0.81197(19) 0.27977(16) 0.108(2) Uani 1 1 d . .
H25A H 0.4079 0.8447 0.2799 0.162 Uiso 1 1 calc R U
H25B H 0.3228 0.7988 0.2811 0.162 Uiso 1 1 calc R U
H25C H 0.4488 0.8022 0.2522 0.162 Uiso 1 1 calc R U
C190 C 0.1982(7) 0.6998(2) 0.32109(17) 0.117(2) Uani 1 1 d . .
H19A H 0.2331 0.6936 0.2928 0.176 Uiso 1 1 calc R U
H19B H 0.2576 0.6845 0.3457 0.176 Uiso 1 1 calc R U
H19C H 0.2004 0.7321 0.3267 0.176 Uiso 1 1 calc R U
C270 C 0.4608(7) 0.59281(18) 0.27582(17) 0.108(2) Uani 1 1 d . .
H27G H 0.4513 0.6252 0.2801 0.162 Uiso 1 1 calc R U
H27H H 0.3683 0.5787 0.2731 0.162 Uiso 1 1 calc R U
H27I H 0.5017 0.5873 0.2484 0.162 Uiso 1 1 calc R U
C111 C 0.3126(7) 0.7004(3) 0.17543(18) 0.130(3) Uani 1 1 d . .
H11D H 0.2814 0.6927 0.2040 0.194 Uiso 1 1 calc R U
H11E H 0.2528 0.6852 0.1508 0.194 Uiso 1 1 calc R U
H11F H 0.3064 0.7329 0.1708 0.194 Uiso 1 1 calc R U
C50 C 1.0458(7) 0.58740(17) 0.22215(15) 0.1004(19) Uani 1 1 d . .
H50A H 1.0481 0.6200 0.2184 0.151 Uiso 1 1 calc R U
H50B H 1.1411 0.5754 0.2242 0.151 Uiso 1 1 calc R U
H50C H 1.0075 0.5802 0.2496 0.151 Uiso 1 1 calc R U
C51 C 0.8045(7) 0.5823(3) 0.17819(18) 0.140(3) Uani 1 1 d . .
H51A H 0.7690 0.5763 0.2064 0.210 Uiso 1 1 calc R U
H51B H 0.7472 0.5662 0.1537 0.210 Uiso 1 1 calc R U
H51C H 0.8001 0.6145 0.1720 0.210 Uiso 1 1 calc R U
C251 C 0.6648(7) 0.8104(2) 0.31677(17) 0.118(2) Uani 1 1 d . .
H25D H 0.6736 0.8430 0.3201 0.178 Uiso 1 1 calc R U
H25E H 0.6870 0.8015 0.2873 0.178 Uiso 1 1 calc R U
H25F H 0.7299 0.7957 0.3404 0.178 Uiso 1 1 calc R U
C110 C 0.5580(7) 0.70490(18) 0.21631(15) 0.109(2) Uani 1 1 d . .
H11G H 0.6526 0.6929 0.2166 0.163 Uiso 1 1 calc R U
H11H H 0.5237 0.6966 0.2442 0.163 Uiso 1 1 calc R U
H11I H 0.5602 0.7376 0.2138 0.163 Uiso 1 1 calc R U
C191 C -0.0443(8) 0.70031(17) 0.27693(16) 0.122(3) Uani 1 1 d . .
H19D H -0.0579 0.7327 0.2798 0.184 Uiso 1 1 calc R U
H19E H -0.1351 0.6851 0.2743 0.184 Uiso 1 1 calc R U
H19F H -0.0010 0.6943 0.2501 0.184 Uiso 1 1 calc R U
C210 C 0.1448(8) 0.4818(4) 0.3188(2) 0.243(7) Uani 1 1 d . .
H21D H 0.1385 0.5068 0.3395 0.364 Uiso 1 1 calc R U
H21E H 0.1588 0.4935 0.2894 0.364 Uiso 1 1 calc R U
H21F H 0.2239 0.4625 0.3307 0.364 Uiso 1 1 calc R U

loop_
_atom_site_aniso_label
_atom_site_aniso_U_11
_atom_site_aniso_U_22
_atom_site_aniso_U_33
_atom_site_aniso_U_23
_atom_site_aniso_U_13
_atom_site_aniso_U_12
O83 0.0246(9) 0.0151(8) 0.0537(12) 0.0002(7) 0.0066(8) -0.0009(7)
O163 0.0254(9) 0.0146(8) 0.0612(13) 0.0031(8) 0.0105(8) 0.0013(7)
O143 0.0263(9) 0.0168(8) 0.0533(12) 0.0018(8) 0.0072(8) -0.0006(7)
O402 0.0263(10) 0.0188(8) 0.0524(12) -0.0039(8) 0.0033(8) 0.0024(7)
O411 0.0264(9) 0.0212(8) 0.0462(11) 0.0029(8) -0.0001(8) -0.0022(7)
O23 0.0274(10) 0.0159(8) 0.0606(13) -0.0044(8) 0.0104(9) -0.0011(7)
O416 0.0264(10) 0.0248(9) 0.0464(12) 0.0029(8) 0.0016(8) -0.0026(7)
O223 0.0253(9) 0.0159(8) 0.0632(13) 0.0031(8) 0.0081(9) 0.0013(7)
O404 0.0303(10) 0.0211(8) 0.0454(11) -0.0037(8) 0.0002(8) 0.0050(7)
O3 0.0257(9) 0.0169(8) 0.0632(13) -0.0056(8) 0.0088(9) -0.0010(7)
O409 0.0329(10) 0.0236(9) 0.0469(12) 0.0027(8) 0.0010(8) -0.0046(7)
O161 0.0241(9) 0.0171(8) 0.0640(13) -0.0027(8) 0.0060(8) 0.0037(7)
O43 0.0268(9) 0.0171(8) 0.0562(12) -0.0021(8) 0.0071(8) -0.0012(7)
O412 0.0326(11) 0.0297(10) 0.0510(12) 0.0069(9) -0.0037(9) -0.0069(8)
O407 0.0249(9) 0.0301(9) 0.0437(11) -0.0051(9) 0.0020(8) 0.0029(8)
O63 0.0265(10) 0.0174(8) 0.0713(14) 0.0059(9) 0.0070(9) -0.0007(7)
O41 0.0277(10) 0.0186(8) 0.0667(14) 0.0065(8) 0.0067(9) -0.0026(7)
O103 0.0252(9) 0.0170(8) 0.0601(13) -0.0042(8) 0.0057(8) -0.0010(7)
O414 0.0263(10) 0.0301(9) 0.0492(12) 0.0076(8) 0.0033(8) -0.0037(7)
O203 0.0271(10) 0.0154(8) 0.0640(13) -0.0025(8) 0.0074(9) 0.0001(7)
O81 0.0253(9) 0.0178(8) 0.0630(13) 0.0053(8) 0.0053(9) -0.0028(7)
O243 0.0258(10) 0.0147(8) 0.0701(14) 0.0030(8) 0.0090(9) 0.0001(7)
O21 0.0262(10) 0.0190(8) 0.0691(14) -0.0012(8) 0.0102(9) -0.0036(7)
O183 0.0260(9) 0.0144(8) 0.0580(12) 0.0025(8) 0.0074(8) 0.0018(7)
O401 0.0266(10) 0.0237(9) 0.0572(13) -0.0055(8) 0.0003(8) 0.0054(7)
O141 0.0283(10) 0.0176(8) 0.0782(15) 0.0070(9) 0.0141(10) -0.0034(7)
O403 0.0322(10) 0.0312(9) 0.0418(11) -0.0083(9) -0.0016(8) 0.0095(8)
O263 0.0268(10) 0.0157(8) 0.0676(14) 0.0013(8) 0.0059(9) 0.0016(7)
O303 0.0251(9) 0.0145(8) 0.0691(14) -0.0031(8) 0.0065(9) 0.0003(7)
O101 0.0264(10) 0.0180(8) 0.0664(14) 0.0007(8) 0.0064(9) -0.0030(7)
O201 0.0269(10) 0.0190(8) 0.0696(14) -0.0103(9) 0.0057(9) 0.0026(7)
O61 0.0275(10) 0.0196(8) 0.0736(15) 0.0111(9) 0.0056(9) -0.0024(7)
O413 0.0401(12) 0.0264(9) 0.0517(13) 0.0078(9) -0.0001(9) -0.0059(8)
O283 0.0284(10) 0.0154(8) 0.0712(14) -0.0018(8) 0.0111(9) 0.0011(7)
O410 0.0322(10) 0.0297(10) 0.0463(12) 0.0060(8) -0.0008(8) -0.0079(8)
O123 0.0273(10) 0.0174(8) 0.0825(16) 0.0016(9) 0.0096(10) -0.0010(7)
O405 0.0280(10) 0.0301(10) 0.0626(14) -0.0082(9) 0.0019(9) 0.0031(8)
O181 0.0258(9) 0.0165(8) 0.0694(14) -0.0039(8) 0.0081(9) 0.0022(7)
O1 0.0265(10) 0.0170(8) 0.0787(15) 0.0001(9) 0.0076(9) -0.0024(7)
O408 0.0443(12) 0.0291(10) 0.0470(12) -0.0104(9) -0.0069(9) 0.0133(9)
O261 0.0258(10) 0.0184(8) 0.0730(15) -0.0063(9) 0.0078(9) 0.0016(7)
O241 0.0252(10) 0.0163(8) 0.0809(15) -0.0005(9) 0.0086(9) 0.0021(7)
O221 0.0269(10) 0.0162(8) 0.0779(15) 0.0000(9) 0.0112(9) 0.0053(7)
O301 0.0249(9) 0.0184(8) 0.0773(15) -0.0098(9) 0.0036(9) 0.0040(7)
O415 0.0524(13) 0.0334(11) 0.0536(13) 0.0144(10) -0.0129(10) -0.0145(10)
O406 0.0528(14) 0.0315(11) 0.0553(14) -0.0117(10) -0.0048(11) 0.0132(10)
N247 0.0252(10) 0.0132(8) 0.0376(11) 0.0000(8) 0.0056(8) 0.0010(8)
N187 0.0259(11) 0.0133(9) 0.0417(12) -0.0001(8) 0.0049(9) 0.0017(8)
O121 0.0286(10) 0.0214(9) 0.0961(18) 0.0149(10) 0.0129(11) -0.0021(8)
N27 0.0258(10) 0.0135(9) 0.0435(12) -0.0024(8) 0.0054(9) -0.0017(8)
N47 0.0277(11) 0.0141(9) 0.0429(13) 0.0033(8) 0.0046(9) -0.0029(8)
N167 0.0243(11) 0.0134(9) 0.0488(14) 0.0018(9) 0.0071(9) 0.0014(8)
N107 0.0279(11) 0.0135(9) 0.0467(13) 0.0011(9) 0.0059(9) -0.0005(8)
N147 0.0265(11) 0.0149(9) 0.0419(13) -0.0013(8) 0.0064(9) -0.0007(8)
N287 0.0222(10) 0.0146(8) 0.0367(11) -0.0008(8) 0.0048(8) 0.0020(8)
N7 0.0265(11) 0.0154(9) 0.0421(13) -0.0015(8) 0.0069(9) -0.0025(8)
O281 0.0302(11) 0.0194(9) 0.1002(18) -0.0128(10) 0.0178(11) 0.0023(8)
N267 0.0278(11) 0.0136(9) 0.0530(14) -0.0006(9) 0.0090(10) 0.0010(8)
N127 0.0277(11) 0.0140(9) 0.0413(13) 0.0020(8) 0.0074(9) -0.0019(8)
N307 0.0244(11) 0.0129(8) 0.0422(12) -0.0017(8) 0.0066(9) 0.0007(8)
N207 0.0272(11) 0.0123(9) 0.0506(14) -0.0051(9) 0.0080(9) 0.0014(8)
N67 0.0297(11) 0.0127(8) 0.0426(12) 0.0037(8) 0.0084(9) 0.0003(8)
N87 0.0272(11) 0.0138(9) 0.0462(13) -0.0007(8) 0.0074(9) -0.0003(8)
N227 0.0238(11) 0.0142(9) 0.0549(14) -0.0004(9) 0.0092(10) 0.0017(8)
C82 0.0249(12) 0.0148(10) 0.0370(14) 0.0012(9) 0.0022(10) -0.0015(9)
C42 0.0278(13) 0.0147(10) 0.0411(15) 0.0009(10) 0.0037(10) -0.0027(9)
C22 0.0266(13) 0.0145(10) 0.0450(15) -0.0010(10) 0.0048(11) -0.0011(9)
C142 0.0282(13) 0.0156(10) 0.0412(15) 0.0018(10) 0.0053(11) -0.0009(9)
C162 0.0256(13) 0.0159(10) 0.0403(15) 0.0000(10) 0.0039(10) 0.0021(9)
C202 0.0291(13) 0.0158(11) 0.0425(15) -0.0016(10) 0.0026(11) 0.0021(9)
C102 0.0272(13) 0.0154(11) 0.0419(15) -0.0009(10) 0.0054(11) -0.0020(9)
C146 0.0315(13) 0.0156(11) 0.0410(15) 0.0020(10) 0.0022(11) -0.0026(9)
C62 0.0282(13) 0.0157(11) 0.0446(15) 0.0038(10) 0.0014(11) -0.0015(9)
C86 0.0332(14) 0.0157(11) 0.0428(15) 0.0045(10) 0.0052(11) 0.0009(10)
C262 0.0276(13) 0.0150(11) 0.0494(16) 0.0005(10) 0.0043(11) 0.0020(9)
C182 0.0265(13) 0.0164(11) 0.0437(15) 0.0002(10) 0.0044(11) 0.0017(9)
C165 0.0294(13) 0.0138(10) 0.0448(15) -0.0001(10) 0.0059(11) 0.0007(9)
C302 0.0253(13) 0.0155(11) 0.0470(16) -0.0041(10) 0.0027(11) 0.0016(9)
C149 0.0489(17) 0.0291(13) 0.0350(15) 0.0018(11) 0.0003(12) 0.0025(12)
C45 0.0322(14) 0.0192(11) 0.0372(14) 0.0016(10) 0.0014(11) 0.0004(10)
C145 0.0287(13) 0.0136(10) 0.0411(15) 0.0009(9) 0.0048(10) -0.0023(9)
C222 0.0272(13) 0.0146(11) 0.0527(17) 0.0034(11) 0.0081(12) 0.0029(9)
C166 0.0338(14) 0.0157(11) 0.0446(16) -0.0008(10) 0.0046(11) 0.0005(10)
C306 0.0317(14) 0.0176(11) 0.0399(15) -0.0045(10) 0.0024(11) -0.0008(10)
C286 0.0283(13) 0.0173(11) 0.0363(14) -0.0004(10) 0.0016(10) 0.0017(9)
C282 0.0295(14) 0.0169(11) 0.0564(18) -0.0037(11) 0.0098(12) 0.0016(10)
C185 0.0307(13) 0.0152(11) 0.0417(15) 0.0005(10) 0.0020(11) 0.0003(9)
C2 0.0284(13) 0.0145(11) 0.0524(17) -0.0012(10) 0.0068(12) -0.0021(9)
C25 0.0278(13) 0.0144(10) 0.0436(15) -0.0022(10) 0.0018(11) -0.0027(9)
C226 0.0285(14) 0.0185(12) 0.0529(17) -0.0009(11) -0.0001(12) -0.0004(10)
C105 0.0310(13) 0.0173(11) 0.0408(15) 0.0017(10) 0.0016(11) -0.0017(10)
C265 0.0314(14) 0.0159(11) 0.0494(17) -0.0002(11) 0.0007(12) -0.0010(10)
C46 0.0355(14) 0.0200(11) 0.0385(15) 0.0030(10) -0.0006(11) -0.0012(10)
C66 0.0326(14) 0.0209(12) 0.0412(15) 0.0036(10) 0.0021(11) 0.0002(10)
C85 0.0289(13) 0.0149(10) 0.0392(14) 0.0008(10) 0.0045(11) 0.0001(9)
C26 0.0309(14) 0.0167(11) 0.0437(15) -0.0004(10) -0.0019(11) -0.0042(10)
C5 0.0302(13) 0.0154(11) 0.0467(16) -0.0022(10) 0.0035(11) -0.0006(9)
C122 0.0294(14) 0.0146(11) 0.067(2) 0.0039(12) 0.0074(13) -0.0015(10)
C106 0.0340(14) 0.0193(11) 0.0438(16) 0.0023(11) -0.0014(12) -0.0034(10)
C246 0.0344(14) 0.0164(11) 0.0382(14) 0.0002(10) 0.0001(11) 0.0006(10)
C245 0.0297(13) 0.0151(11) 0.0398(15) 0.0023(10) 0.0015(11) 0.0011(9)
C225 0.0234(13) 0.0158(11) 0.0557(17) 0.0004(11) 0.0022(11) 0.0001(9)
C186 0.0346(14) 0.0170(11) 0.0407(15) -0.0019(10) -0.0009(11) -0.0004(10)
C206 0.0338(14) 0.0175(11) 0.0457(16) -0.0030(10) 0.0040(12) 0.0005(10)
C305 0.0289(13) 0.0163(11) 0.0394(14) 0.0002(10) 0.0017(10) 0.0005(9)
C65 0.0307(14) 0.0175(11) 0.0440(16) 0.0004(10) 0.0020(11) 0.0017(10)
C205 0.0333(14) 0.0154(11) 0.0450(16) -0.0007(10) 0.0068(11) -0.0007(10)
C242 0.0266(13) 0.0162(11) 0.0510(17) 0.0021(10) 0.0053(11) 0.0025(9)
C6 0.0322(14) 0.0172(11) 0.0429(15) -0.0008(10) 0.0015(11) -0.0015(10)
C285 0.0266(13) 0.0173(11) 0.0427(15) -0.0004(10) 0.0054(11) 0.0003(9)
C44 0.0340(15) 0.0174(11) 0.0549(18) -0.0003(11) 0.0133(12) -0.0005(10)
C126 0.0319(14) 0.0186(11) 0.0449(16) 0.0012(10) 0.0015(11) -0.0018(10)
C204 0.0308(14) 0.0160(11) 0.0487(16) -0.0014(10) 0.0089(11) 0.0008(10)
C84 0.0305(13) 0.0173(11) 0.0421(15) -0.0008(10) 0.0087(11) -0.0013(10)
C125 0.0311(14) 0.0171(11) 0.0513(17) -0.0003(11) 0.0016(12) -0.0025(10)
C104 0.0321(14) 0.0171(11) 0.0505(17) -0.0025(11) 0.0095(12) -0.0015(10)
C229 0.082(3) 0.0291(14) 0.0441(18) -0.0017(13) -0.0088(17) 0.0122(15)
C64 0.0313(14) 0.0179(12) 0.0485(17) 0.0021(11) 0.0067(12) -0.0020(10)
C68 0.0371(16) 0.0281(13) 0.0506(18) -0.0020(12) -0.0005(13) -0.0032(11)
C308 0.0355(15) 0.0310(14) 0.0451(16) 0.0022(12) 0.0001(12) 0.0044(11)
C266 0.0340(14) 0.0189(12) 0.0537(18) -0.0042(11) 0.0001(12) -0.0003(10)
C264 0.0353(15) 0.0153(11) 0.0626(19) 0.0007(12) 0.0135(13) 0.0009(10)
C244 0.0300(14) 0.0163(11) 0.0542(18) 0.0017(11) 0.0108(12) 0.0016(10)
C151 0.0479(18) 0.0524(18) 0.0419(17) 0.0022(14) 0.0129(13) 0.0035(15)
C88 0.0421(16) 0.0249(13) 0.0429(16) -0.0007(11) 0.0019(12) -0.0003(11)
C304 0.0286(13) 0.0161(11) 0.0525(17) -0.0016(11) 0.0092(11) 0.0008(10)
C148 0.0346(14) 0.0214(12) 0.0429(16) -0.0016(11) -0.0052(11) -0.0013(10)
C289 0.0501(19) 0.0432(16) 0.0422(17) 0.0100(13) 0.0018(14) -0.0056(14)
C184 0.0333(14) 0.0159(11) 0.0571(18) 0.0006(11) 0.0158(12) 0.0003(10)
C208 0.0564(19) 0.0248(13) 0.0485(18) 0.0016(12) 0.0008(14) 0.0011(13)
C24 0.0340(15) 0.0179(12) 0.0616(19) -0.0046(11) 0.0173(13) -0.0024(10)
C144 0.0314(14) 0.0169(11) 0.0556(18) 0.0007(11) 0.0123(12) -0.0010(10)
C4 0.0295(14) 0.0185(11) 0.0586(18) -0.0054(11) 0.0146(12) -0.0021(10)
C150 0.071(2) 0.0471(18) 0.0411(18) -0.0021(14) -0.0044(16) -0.0006(16)
C169 0.065(2) 0.0404(16) 0.0409(17) -0.0065(13) 0.0019(15) -0.0059(15)
C168 0.0441(17) 0.0228(13) 0.0500(18) 0.0014(12) -0.0006(13) 0.0011(11)
C124 0.0366(16) 0.0189(12) 0.078(2) 0.0076(13) 0.0193(15) 0.0003(11)
C9 0.087(3) 0.0449(18) 0.0402(18) -0.0070(15) -0.0086(18) 0.0042(18)
C164 0.0322(14) 0.0158(11) 0.0547(18) 0.0022(11) 0.0141(12) 0.0021(10)
C228 0.0359(15) 0.0242(13) 0.061(2) 0.0028(13) -0.0130(13) 0.0012(11)
C268 0.056(2) 0.0253(14) 0.061(2) 0.0036(13) -0.0117(16) 0.0006(13)
C288 0.0373(16) 0.0263(13) 0.0522(18) 0.0076(12) -0.0024(13) 0.0028(11)
C108 0.057(2) 0.0315(14) 0.0455(17) -0.0017(13) -0.0098(14) -0.0078(14)
C290 0.084(3) 0.071(3) 0.051(2) 0.0191(19) -0.006(2) 0.001(2)
C284 0.0352(15) 0.0175(12) 0.069(2) -0.0041(12) 0.0216(14) -0.0002(10)
C8 0.0515(18) 0.0256(13) 0.0528(19) -0.0071(12) -0.0115(14) 0.0019(12)
C310 0.067(2) 0.065(2) 0.057(2) 0.0160(17) 0.0227(18) -0.0055(18)
C28 0.0494(18) 0.0249(13) 0.0531(19) -0.0068(13) -0.0138(15) -0.0013(12)
C29 0.094(3) 0.0349(16) 0.0405(19) 0.0002(14) -0.0084(18) -0.0002(17)
C188 0.058(2) 0.0246(13) 0.0529(19) 0.0052(13) -0.0151(15) -0.0013(13)
C248 0.0525(19) 0.0293(14) 0.0489(18) 0.0095(13) -0.0091(14) 0.0000(13)
C48 0.059(2) 0.0262(14) 0.0487(18) -0.0028(12) -0.0112(15) 0.0021(13)
C311 0.073(3) 0.079(3) 0.0419(19) 0.0067(18) 0.0002(17) 0.017(2)
C128 0.053(2) 0.0255(14) 0.072(2) -0.0116(14) -0.0137(17) 0.0003(13)
C70 0.087(3) 0.074(3) 0.051(2) -0.012(2) 0.000(2) -0.018(2)
C309 0.0523(19) 0.0446(17) 0.0469(18) 0.0010(14) 0.0083(14) 0.0087(14)
C224 0.0336(15) 0.0172(12) 0.080(2) 0.0041(13) 0.0237(15) 0.0029(11)
C231 0.067(3) 0.093(3) 0.048(2) 0.005(2) 0.0129(18) 0.034(2)
C71 0.074(3) 0.086(3) 0.067(3) -0.018(2) 0.025(2) 0.012(2)
C129 0.077(3) 0.053(2) 0.049(2) -0.0155(16) -0.0147(18) 0.0218(19)
C91 0.102(3) 0.079(3) 0.057(2) -0.006(2) 0.029(2) 0.031(3)
C291 0.059(2) 0.088(3) 0.058(2) 0.003(2) 0.0155(18) -0.026(2)
C69 0.065(2) 0.0472(19) 0.052(2) -0.0030(15) 0.0086(17) -0.0167(16)
C230 0.114(4) 0.048(2) 0.053(2) 0.0025(17) -0.021(2) 0.008(2)
C89 0.064(2) 0.0444(17) 0.0392(17) 0.0036(14) 0.0064(15) -0.0002(15)
C249 0.115(4) 0.065(2) 0.040(2) 0.0085(18) -0.003(2) 0.014(2)
C171 0.099(3) 0.059(2) 0.049(2) 0.0037(18) -0.001(2) -0.002(2)
C269 0.103(3) 0.048(2) 0.044(2) -0.0003(16) -0.014(2) -0.007(2)
C10 0.156(5) 0.060(2) 0.049(2) -0.006(2) -0.026(3) -0.001(3)
C90 0.096(3) 0.073(3) 0.044(2) -0.0040(18) 0.002(2) -0.024(2)
C31 0.100(4) 0.124(4) 0.057(3) 0.006(3) 0.032(3) 0.023(3)
C189 0.131(4) 0.0424(19) 0.0385(19) 0.0015(15) -0.008(2) 0.004(2)
C109 0.115(4) 0.061(2) 0.041(2) 0.0011(18) -0.004(2) -0.015(2)
C170 0.072(3) 0.146(5) 0.053(2) -0.018(3) 0.024(2) -0.034(3)
C49 0.100(3) 0.065(2) 0.0390(19) -0.0077(17) -0.0034(19) 0.010(2)
C11 0.113(4) 0.116(4) 0.057(3) 0.000(3) 0.029(3) 0.019(3)
C209 0.090(3) 0.085(3) 0.047(2) 0.006(2) 0.009(2) 0.001(2)
C211 0.145(5) 0.081(3) 0.050(2) 0.010(2) -0.008(3) -0.003(3)
C131 0.126(5) 0.177(6) 0.058(3) 0.002(3) 0.008(3) 0.100(5)
C130 0.145(5) 0.093(4) 0.074(3) -0.038(3) -0.036(3) 0.013(4)
C271 0.120(5) 0.184(7) 0.059(3) -0.004(4) 0.028(3) -0.046(5)
C30 0.170(6) 0.069(3) 0.051(3) -0.005(2) -0.029(3) -0.020(3)
C250 0.164(6) 0.096(4) 0.052(3) 0.021(3) -0.029(3) 0.000(4)
C190 0.133(5) 0.162(6) 0.067(3) 0.008(3) 0.048(3) -0.018(5)
C270 0.164(6) 0.080(3) 0.065(3) 0.015(3) -0.031(3) 0.010(3)
C111 0.122(5) 0.212(8) 0.064(3) -0.020(4) 0.045(3) 0.002(5)
C50 0.161(5) 0.076(3) 0.052(3) -0.019(2) -0.023(3) 0.008(3)
C51 0.123(5) 0.247(9) 0.057(3) -0.017(4) 0.033(3) 0.056(5)
C251 0.123(5) 0.179(6) 0.063(3) 0.032(4) 0.043(3) 0.023(4)
C110 0.175(6) 0.088(3) 0.050(3) -0.006(2) -0.025(3) -0.026(4)
C191 0.232(7) 0.066(3) 0.052(3) 0.011(2) -0.037(4) 0.004(4)
C210 0.134(6) 0.515(18) 0.076(4) 0.092(7) 0.004(4) -0.166(9)

loop_
_atom_type_symbol
_atom_type_description
_atom_type_scat_dispersion_real
_atom_type_scat_dispersion_imag
_atom_type_scat_source
C C 0.0181 0.0091 'International Tables Vol C Tables 4.2.6.8 and 6.1.1.4'
H H 0.0000 0.0000 'International Tables Vol C Tables 4.2.6.8 and 6.1.1.4'
N N 0.0311 0.0180 'International Tables Vol C Tables 4.2.6.8 and 6.1.1.4'
O O 0.0492 0.0322 'International Tables Vol C Tables 4.2.6.8 and 6.1.1.4'

loop_
_geom_angle_atom_site_label_1
_geom_angle_atom_site_label_2
_geom_angle_atom_site_label_3
_geom_angle
H40A O402 H40B 104.5
H41A O411 H41B 101(3)
H41C O416 H41D 104.5
H40C O404 H40D 104.5
H40E O409 H40F 104.5
H41E O412 H41F 104.5
H40G O407 H40H 102(3)
H41G O414 H41H 104.5
H40I O401 H40J 104.5
H40K O403 H40L 104.5
H41I O413 H41J 104.5
H41K O410 H41L 104.5
H40M O405 H40N 104.5
H40O O408 H40P 104.5
H41M O415 H41N 104.5
H40Q O406 H40R 108(4)
C246 N247 H24C 109.5
C246 N247 H24D 109.5
H24C N247 H24D 109.5
C246 N247 H24E 109.5
H24C N247 H24E 109.5
H24D N247 H24E 109.5
C186 N187 H18A 109.5
C186 N187 H18B 109.5
H18A N187 H18B 109.5
C186 N187 H18C 109.5
H18A N187 H18C 109.5
H18B N187 H18C 109.5
C26 N27 H27A 109.5
C26 N27 H27B 109.5
H27A N27 H27B 109.5
C26 N27 H27C 109.5
H27A N27 H27C 109.5
H27B N27 H27C 109.5
C46 N47 H47A 109.5
C46 N47 H47B 109.5
H47A N47 H47B 109.5
C46 N47 H47C 109.5
H47A N47 H47C 109.5
H47B N47 H47C 109.5
C166 N167 H16A 109.5
C166 N167 H16B 109.5
H16A N167 H16B 109.5
C166 N167 H16C 109.5
H16A N167 H16C 109.5
H16B N167 H16C 109.5
C106 N107 H10D 109.5
C106 N107 H10E 109.5
H10D N107 H10E 109.5
C106 N107 H10F 109.5
H10D N107 H10F 109.5
H10E N107 H10F 109.5
C146 N147 H14A 109.5
C146 N147 H14B 109.5
H14A N147 H14B 109.5
C146 N147 H14C 109.5
H14A N147 H14C 109.5
H14B N147 H14C 109.5
C286 N287 H28C 109.5
C286 N287 H28D 109.5
H28C N287 H28D 109.5
C286 N287 H28E 109.5
H28C N287 H28E 109.5
H28D N287 H28E 109.5
C6 N7 H7A 109.5
C6 N7 H7B 109.5
H7A N7 H7B 109.5
C6 N7 H7C 109.5
H7A N7 H7C 109.5
H7B N7 H7C 109.5
C266 N267 H26C 109.5
C266 N267 H26D 109.5
H26C N267 H26D 109.5
C266 N267 H26E 109.5
H26C N267 H26E 109.5
H26D N267 H26E 109.5
C126 N127 H12A 109.5
C126 N127 H12B 109.5
H12A N127 H12B 109.5
C126 N127 H12C 109.5
H12A N127 H12C 109.5
H12B N127 H12C 109.5
C306 N307 H30D 109.5
C306 N307 H30E 109.5
H30D N307 H30E 109.5
C306 N307 H30F 109.5
H30D N307 H30F 109.5
H30E N307 H30F 109.5
C206 N207 H20A 109.5
C206 N207 H20B 109.5
H20A N207 H20B 109.5
C206 N207 H20C 109.5
H20A N207 H20C 109.5
H20B N207 H20C 109.5
C66 N67 H67A 109.5
C66 N67 H67B 109.5
H67A N67 H67B 109.5
C66 N67 H67C 109.5
H67A N67 H67C 109.5
H67B N67 H67C 109.5
C86 N87 H87A 109.5
C86 N87 H87B 109.5
H87A N87 H87B 109.5
C86 N87 H87C 109.5
H87A N87 H87C 109.5
H87B N87 H87C 109.5
C226 N227 H22A 109.5
C226 N227 H22B 109.5
H22A N227 H22B 109.5
C226 N227 H22C 109.5
H22A N227 H22C 109.5
H22B N227 H22C 109.5
O81 C82 O83 124.3(2)
O81 C82 C84 118.3(2)
O83 C82 C84 117.4(2)
O41 C42 O43 124.4(2)
O41 C42 C44 118.3(2)
O43 C42 C44 117.3(2)
O21 C22 O23 124.4(2)
O21 C22 C24 117.9(2)
O23 C22 C24 117.6(2)
O143 C142 O141 124.5(2)
O143 C142 C144 118.9(2)
O141 C142 C144 116.6(2)
O161 C162 O163 124.4(2)
O161 C162 C164 117.9(2)
O163 C162 C164 117.7(2)
O201 C202 O203 124.1(2)
O201 C202 C204 118.7(2)
O203 C202 C204 117.1(2)
O101 C102 O103 124.0(2)
O101 C102 C104 118.9(2)
O103 C102 C104 117.1(2)
N147 C146 C145 112.7(2)
N147 C146 H14D 109.0
C145 C146 H14D 109.0
N147 C146 H14E 109.0
C145 C146 H14E 109.0
H14D C146 H14E 107.8
O61 C62 O63 124.2(2)
O61 C62 C64 118.5(2)
O63 C62 C64 117.3(2)
N87 C86 C85 112.9(2)
N87 C86 H86A 109.0
C85 C86 H86A 109.0
N87 C86 H86B 109.0
C85 C86 H86B 109.0
H86A C86 H86B 107.8
O261 C262 O263 124.0(2)
O261 C262 C264 118.6(2)
O263 C262 C264 117.3(2)
O183 C182 O181 124.3(2)
O183 C182 C184 117.3(2)
O181 C182 C184 118.4(2)
C168 C165 C164 110.8(2)
C168 C165 C166 110.1(2)
C164 C165 C166 111.2(2)
C168 C165 H165 108.2
C164 C165 H165 108.2
C166 C165 H165 108.2
O301 C302 O303 124.0(2)
O301 C302 C304 118.6(2)
O303 C302 C304 117.3(2)
C150 C149 C151 110.7(3)
C150 C149 C148 110.6(3)
C151 C149 C148 111.7(2)
C150 C149 H149 107.9
C151 C149 H149 107.9
C148 C149 H149 107.9
C48 C45 C46 110.3(2)
C48 C45 C44 111.2(2)
C46 C45 C44 110.5(2)
C48 C45 H45 108.3
C46 C45 H45 108.3
C44 C45 H45 108.3
C144 C145 C148 110.8(2)
C144 C145 C146 110.6(2)
C148 C145 C146 110.2(2)
C144 C145 H145 108.4
C148 C145 H145 108.4
C146 C145 H145 108.4
O223 C222 O221 124.2(2)
O223 C222 C224 118.3(2)
O221 C222 C224 117.5(2)
N167 C166 C165 112.7(2)
N167 C166 H16D 109.1
C165 C166 H16D 109.1
N167 C166 H16E 109.1
C165 C166 H16E 109.1
H16D C166 H16E 107.8
N307 C306 C305 112.7(2)
N307 C306 H30G 109.0
C305 C306 H30G 109.0
N307 C306 H30H 109.0
C305 C306 H30H 109.0
H30G C306 H30H 107.8
N287 C286 C285 112.6(2)
N287 C286 H28F 109.1
C285 C286 H28F 109.1
N287 C286 H28G 109.1
C285 C286 H28G 109.1
H28F C286 H28G 107.8
O283 C282 O281 124.2(2)
O283 C282 C284 118.6(2)
O281 C282 C284 117.2(2)
C188 C185 C184 111.0(2)
C188 C185 C186 110.1(2)
C184 C185 C186 110.5(2)
C188 C185 H185 108.4
C184 C185 H185 108.4
C186 C185 H185 108.4
O1 C2 O3 124.3(2)
O1 C2 C4 118.5(2)
O3 C2 C4 117.2(2)
C28 C25 C24 110.7(2)
C28 C25 C26 110.1(2)
C24 C25 C26 111.3(2)
C28 C25 H25 108.2
C24 C25 H25 108.2
C26 C25 H25 108.2
N227 C226 C225 113.0(2)
N227 C226 H22D 109.0
C225 C226 H22D 109.0
N227 C226 H22E 109.0
C225 C226 H22E 109.0
H22D C226 H22E 107.8
C108 C105 C104 110.9(2)
C108 C105 C106 109.2(2)
C104 C105 C106 111.4(2)
C108 C105 H105 108.4
C104 C105 H105 108.4
C106 C105 H105 108.4
C268 C265 C266 109.2(2)
C268 C265 C264 111.0(2)
C266 C265 C264 111.1(2)
C268 C265 H265 108.5
C266 C265 H265 108.5
C264 C265 H265 108.5
N47 C46 C45 112.3(2)
N47 C46 H46A 109.1
C45 C46 H46A 109.1
N47 C46 H46B 109.1
C45 C46 H46B 109.1
H46A C46 H46B 107.9
N67 C66 C65 112.3(2)
N67 C66 H66A 109.2
C65 C66 H66A 109.2
N67 C66 H66B 109.2
C65 C66 H66B 109.2
H66A C66 H66B 107.9
C88 C85 C86 109.2(2)
C88 C85 C84 111.1(2)
C86 C85 C84 111.6(2)
C88 C85 H85 108.3
C86 C85 H85 108.3
C84 C85 H85 108.3
N27 C26 C25 112.5(2)
N27 C26 H26A 109.1
C25 C26 H26A 109.1
N27 C26 H26B 109.1
C25 C26 H26B 109.1
H26A C26 H26B 107.8
C8 C5 C6 109.5(2)
C8 C5 C4 110.4(2)
C6 C5 C4 111.7(2)
C8 C5 H5 108.4
C6 C5 H5 108.4
C4 C5 H5 108.4
O121 C122 O123 124.2(2)
O121 C122 C124 117.8(2)
O123 C122 C124 118.0(2)
N107 C106 C105 112.8(2)
N107 C106 H10G 109.0
C105 C106 H10G 109.0
N107 C106 H10H 109.0
C105 C106 H10H 109.0
H10G C106 H10H 107.8
N247 C246 C245 113.5(2)
N247 C246 H24F 108.9
C245 C246 H24F 108.9
N247 C246 H24G 108.9
C245 C246 H24G 108.9
H24F C246 H24G 107.7
C248 C245 C246 109.4(2)
C248 C245 C244 110.7(2)
C246 C245 C244 111.4(2)
C248 C245 H245 108.4
C246 C245 H245 108.4
C244 C245 H245 108.4
C224 C225 C228 110.6(2)
C224 C225 C226 111.0(2)
C228 C225 C226 110.6(2)
C224 C225 H225 108.2
C228 C225 H225 108.2
C226 C225 H225 108.2
N187 C186 C185 112.7(2)
N187 C186 H18D 109.1
C185 C186 H18D 109.1
N187 C186 H18E 109.1
C185 C186 H18E 109.1
H18D C186 H18E 107.8
N207 C206 C205 112.2(2)
N207 C206 H20D 109.2
C205 C206 H20D 109.2
N207 C206 H20E 109.2
C205 C206 H20E 109.2
H20D C206 H20E 107.9
C308 C305 C306 109.5(2)
C308 C305 C304 110.7(2)
C306 C305 C304 111.0(2)
C308 C305 H305 108.5
C306 C305 H305 108.5
C304 C305 H305 108.5
C64 C65 C66 110.8(2)
C64 C65 C68 111.8(2)
C66 C65 C68 109.1(2)
C64 C65 H65 108.4
C66 C65 H65 108.4
C68 C65 H65 108.4
C204 C205 C208 111.1(2)
C204 C205 C206 110.9(2)
C208 C205 C206 109.3(2)
C204 C205 H205 108.5
C208 C205 H205 108.5
C206 C205 H205 108.5
O241 C242 O243 124.2(2)
O241 C242 C244 118.8(2)
O243 C242 C244 117.0(2)
N7 C6 C5 113.3(2)
N7 C6 H6A 108.9
C5 C6 H6A 108.9
N7 C6 H6B 108.9
C5 C6 H6B 108.9
H6A C6 H6B 107.7
C284 C285 C288 111.5(2)
C284 C285 C286 110.9(2)
C288 C285 C286 109.3(2)
C284 C285 H285 108.3
C288 C285 H285 108.3
C286 C285 H285 108.3
C42 C44 C45 112.5(2)
C42 C44 H44A 109.1
C45 C44 H44A 109.1
C42 C44 H44B 109.1
C45 C44 H44B 109.1
H44A C44 H44B 107.8
N127 C126 C125 112.6(2)
N127 C126 H12D 109.1
C125 C126 H12D 109.1
N127 C126 H12E 109.1
C125 C126 H12E 109.1
H12D C126 H12E 107.8
C202 C204 C205 111.6(2)
C202 C204 H20F 109.3
C205 C204 H20F 109.3
C202 C204 H20G 109.3
C205 C204 H20G 109.3
H20F C204 H20G 108.0
C82 C84 C85 111.7(2)
C82 C84 H84A 109.3
C85 C84 H84A 109.3
C82 C84 H84B 109.3
C85 C84 H84B 109.3
H84A C84 H84B 107.9
C128 C125 C126 109.0(2)
C128 C125 C124 111.5(2)
C126 C125 C124 110.8(2)
C128 C125 H125 108.5
C126 C125 H125 108.5
C124 C125 H125 108.5
C102 C104 C105 111.4(2)
C102 C104 H10I 109.3
C105 C104 H10I 109.3
C102 C104 H10J 109.3
C105 C104 H10J 109.3
H10I C104 H10J 108.0
C231 C229 C230 110.6(3)
C231 C229 C228 112.0(3)
C230 C229 C228 110.7(3)
C231 C229 H229 107.8
C230 C229 H229 107.8
C228 C229 H229 107.8
C62 C64 C65 111.1(2)
C62 C64 H64A 109.4
C65 C64 H64A 109.4
C62 C64 H64B 109.4
C65 C64 H64B 109.4
H64A C64 H64B 108.0
C69 C68 C65 115.4(3)
C69 C68 H68A 108.4
C65 C68 H68A 108.4
C69 C68 H68B 108.4
C65 C68 H68B 108.4
H68A C68 H68B 107.5
C309 C308 C305 114.8(2)
C309 C308 H30I 108.6
C305 C308 H30I 108.6
C309 C308 H30J 108.6
C305 C308 H30J 108.6
H30I C308 H30J 107.5
N267 C266 C265 113.0(2)
N267 C266 H26F 109.0
C265 C266 H26F 109.0
N267 C266 H26G 109.0
C265 C266 H26G 109.0
H26F C266 H26G 107.8
C262 C264 C265 112.1(2)
C262 C264 H26H 109.2
C265 C264 H26H 109.2
C262 C264 H26I 109.2
C265 C264 H26I 109.2
H26H C264 H26I 107.9
C242 C244 C245 111.7(2)
C242 C244 H24H 109.3
C245 C244 H24H 109.3
C242 C244 H24I 109.3
C245 C244 H24I 109.3
H24H C244 H24I 108.0
C149 C151 H15A 109.5
C149 C151 H15B 109.5
H15A C151 H15B 109.5
C149 C151 H15C 109.5
H15A C151 H15C 109.5
H15B C151 H15C 109.5
C89 C88 C85 115.5(2)
C89 C88 H88A 108.4
C85 C88 H88A 108.4
C89 C88 H88B 108.4
C85 C88 H88B 108.4
H88A C88 H88B 107.5
C302 C304 C305 111.1(2)
C302 C304 H30K 109.4
C305 C304 H30K 109.4
C302 C304 H30L 109.4
C305 C304 H30L 109.4
H30K C304 H30L 108.0
C149 C148 C145 116.4(2)
C149 C148 H14F 108.2
C145 C148 H14F 108.2
C149 C148 H14G 108.2
C145 C148 H14G 108.2
H14F C148 H14G 107.3
C290 C289 C291 111.6(3)
C290 C289 C288 111.7(3)
C291 C289 C288 112.0(3)
C290 C289 H289 107.0
C291 C289 H289 107.0
C288 C289 H289 107.0
C182 C184 C185 112.7(2)
C182 C184 H18F 109.1
C185 C184 H18F 109.1
C182 C184 H18G 109.1
C185 C184 H18G 109.1
H18F C184 H18G 107.8
C209 C208 C205 115.7(3)
C209 C208 H20H 108.3
C205 C208 H20H 108.3
C209 C208 H20I 108.3
C205 C208 H20I 108.3
H20H C208 H20I 107.4
C22 C24 C25 113.4(2)
C22 C24 H24A 108.9
C25 C24 H24A 108.9
C22 C24 H24B 108.9
C25 C24 H24B 108.9
H24A C24 H24B 107.7
C145 C144 C142 115.1(2)
C145 C144 H14H 108.5
C142 C144 H14H 108.5
C145 C144 H14I 108.5
C142 C144 H14I 108.5
H14H C144 H14I 107.5
C2 C4 C5 112.3(2)
C2 C4 H4A 109.1
C5 C4 H4A 109.1
C2 C4 H4B 109.1
C5 C4 H4B 109.1
H4A C4 H4B 107.9
C149 C150 H15D 109.5
C149 C150 H15E 109.5
H15D C150 H15E 109.5
C149 C150 H15F 109.5
H15D C150 H15F 109.5
H15E C150 H15F 109.5
C171 C169 C170 111.3(3)
C171 C169 C168 110.3(3)
C170 C169 C168 111.3(3)
C171 C169 H169 107.9
C170 C169 H169 107.9
C168 C169 H169 107.9
C165 C168 C169 117.0(2)
C165 C168 H16F 108.0
C169 C168 H16F 108.0
C165 C168 H16G 108.0
C169 C168 H16G 108.0
H16F C168 H16G 107.3
C122 C124 C125 113.6(2)
C122 C124 H12F 108.9
C125 C124 H12F 108.9
C122 C124 H12G 108.9
C125 C124 H12G 108.9
H12F C124 H12G 107.7
C11 C9 C10 111.7(4)
C11 C9 C8 113.2(3)
C10 C9 C8 109.8(3)
C11 C9 H9 107.3
C10 C9 H9 107.3
C8 C9 H9 107.3
C162 C164 C165 113.6(2)
C162 C164 H16H 108.9
C165 C164 H16H 108.9
C162 C164 H16I 108.9
C165 C164 H16I 108.9
H16H C164 H16I 107.7
C229 C228 C225 116.8(2)
C229 C228 H22F 108.1
C225 C228 H22F 108.1
C229 C228 H22G 108.1
C225 C228 H22G 108.1
H22F C228 H22G 107.3
C265 C268 C269 116.6(3)
C265 C268 H26J 108.2
C269 C268 H26J 108.2
C265 C268 H26K 108.2
C269 C268 H26K 108.2
H26J C268 H26K 107.3
C289 C288 C285 116.2(2)
C289 C288 H28H 108.2
C285 C288 H28H 108.2
C289 C288 H28I 108.2
C285 C288 H28I 108.2
H28H C288 H28I 107.4
C109 C108 C105 117.0(3)
C109 C108 H10K 108.1
C105 C108 H10K 108.1
C109 C108 H10L 108.1
C105 C108 H10L 108.1
H10K C108 H10L 107.3
C289 C290 H29A 109.5
C289 C290 H29B 109.5
H29A C290 H29B 109.5
C289 C290 H29C 109.5
H29A C290 H29C 109.5
H29B C290 H29C 109.5
C282 C284 C285 115.5(2)
C282 C284 H28J 108.4
C285 C284 H28J 108.4
C282 C284 H28K 108.4
C285 C284 H28K 108.4
H28J C284 H28K 107.5
C5 C8 C9 116.0(3)
C5 C8 H8A 108.3
C9 C8 H8A 108.3
C5 C8 H8B 108.3
C9 C8 H8B 108.3
H8A C8 H8B 107.4
C309 C310 H31D 109.5
C309 C310 H31E 109.5
H31D C310 H31E 109.5
C309 C310 H31F 109.5
H31D C310 H31F 109.5
H31E C310 H31F 109.5
C25 C28 C29 117.1(3)
C25 C28 H28A 108.0
C29 C28 H28A 108.0
C25 C28 H28B 108.0
C29 C28 H28B 108.0
H28A C28 H28B 107.3
C31 C29 C30 111.3(4)
C31 C29 C28 112.0(3)
C30 C29 C28 109.6(4)
C31 C29 H29 108.0
C30 C29 H29 108.0
C28 C29 H29 108.0
C185 C188 C189 116.8(3)
C185 C188 H18H 108.1
C189 C188 H18H 108.1
C185 C188 H18I 108.1
C189 C188 H18I 108.1
H18H C188 H18I 107.3
C249 C248 C245 117.0(3)
C249 C248 H24J 108.1
C245 C248 H24J 108.1
C249 C248 H24K 108.1
C245 C248 H24K 108.1
H24J C248 H24K 107.3
C49 C48 C45 116.6(3)
C49 C48 H48A 108.1
C45 C48 H48A 108.1
C49 C48 H48B 108.1
C45 C48 H48B 108.1
H48A C48 H48B 107.3
C309 C311 H31G 109.5
C309 C311 H31H 109.5
H31G C311 H31H 109.5
C309 C311 H31I 109.5
H31G C311 H31I 109.5
H31H C311 H31I 109.5
C129 C128 C125 116.0(3)
C129 C128 H12H 108.3
C125 C128 H12H 108.3
C129 C128 H12I 108.3
C125 C128 H12I 108.3
H12H C128 H12I 107.4
C69 C70 H70A 109.5
C69 C70 H70B 109.5
H70A C70 H70B 109.5
C69 C70 H70C 109.5
H70A C70 H70C 109.5
H70B C70 H70C 109.5
C308 C309 C311 110.4(3)
C308 C309 C310 111.2(3)
C311 C309 C310 109.0(3)
C308 C309 H309 108.7
C311 C309 H309 108.7
C310 C309 H309 108.7
C222 C224 C225 114.8(2)
C222 C224 H22H 108.6
C225 C224 H22H 108.6
C222 C224 H22I 108.6
C225 C224 H22I 108.6
H22H C224 H22I 107.6
C229 C231 H23A 109.5
C229 C231 H23B 109.5
H23A C231 H23B 109.5
C229 C231 H23C 109.5
H23A C231 H23C 109.5
H23B C231 H23C 109.5
C69 C71 H71A 109.5
C69 C71 H71B 109.5
H71A C71 H71B 109.5
C69 C71 H71C 109.5
H71A C71 H71C 109.5
H71B C71 H71C 109.5
C128 C129 C131 112.4(3)
C128 C129 C130 111.4(4)
C131 C129 C130 111.1(4)
C128 C129 H129 107.2
C131 C129 H129 107.2
C130 C129 H129 107.2
C89 C91 H91A 109.5
C89 C91 H91B 109.5
H91A C91 H91B 109.5
C89 C91 H91C 109.5
H91A C91 H91C 109.5
H91B C91 H91C 109.5
C289 C291 H29D 109.5
C289 C291 H29E 109.5
H29D C291 H29E 109.5
C289 C291 H29F 109.5
H29D C291 H29F 109.5
H29E C291 H29F 109.5
C68 C69 C70 111.2(3)
C68 C69 C71 111.0(3)
C70 C69 C71 109.2(3)
C68 C69 H69 108.5
C70 C69 H69 108.5
C71 C69 H69 108.5
C229 C230 H23D 109.5
C229 C230 H23E 109.5
H23D C230 H23E 109.5
C229 C230 H23F 109.5
H23D C230 H23F 109.5
H23E C230 H23F 109.5
C91 C89 C90 109.7(3)
C91 C89 C88 110.2(3)
C90 C89 C88 110.5(3)
C91 C89 H89 108.8
C90 C89 H89 108.8
C88 C89 H89 108.8
C251 C249 C248 113.0(4)
C251 C249 C250 111.4(4)
C248 C249 C250 109.5(4)
C251 C249 H249 107.6
C248 C249 H249 107.6
C250 C249 H249 107.6
C169 C171 H17A 109.5
C169 C171 H17B 109.5
H17A C171 H17B 109.5
C169 C171 H17C 109.5
H17A C171 H17C 109.5
H17B C171 H17C 109.5
C271 C269 C270 112.2(4)
C271 C269 C268 112.5(3)
C270 C269 C268 109.7(4)
C271 C269 H269 107.4
C270 C269 H269 107.4
C268 C269 H269 107.4
C9 C10 H10A 109.5
C9 C10 H10B 109.5
H10A C10 H10B 109.5
C9 C10 H10C 109.5
H10A C10 H10C 109.5
H10B C10 H10C 109.5
C89 C90 H90A 109.5
C89 C90 H90B 109.5
H90A C90 H90B 109.5
C89 C90 H90C 109.5
H90A C90 H90C 109.5
H90B C90 H90C 109.5
C29 C31 H31A 109.5
C29 C31 H31B 109.5
H31A C31 H31B 109.5
C29 C31 H31C 109.5
H31A C31 H31C 109.5
H31B C31 H31C 109.5
C190 C189 C191 112.7(4)
C190 C189 C188 112.2(3)
C191 C189 C188 109.0(4)
C190 C189 H189 107.5
C191 C189 H189 107.5
C188 C189 H189 107.5
C111 C109 C110 112.3(4)
C111 C109 C108 113.2(4)
C110 C109 C108 109.7(4)
C111 C109 H109 107.1
C110 C109 H109 107.1
C108 C109 H109 107.1
C169 C170 H17D 109.5
C169 C170 H17E 109.5
H17D C170 H17E 109.5
C169 C170 H17F 109.5
H17D C170 H17F 109.5
H17E C170 H17F 109.5
C51 C49 C50 112.0(4)
C51 C49 C48 112.1(4)
C50 C49 C48 110.0(4)
C51 C49 H49 107.5
C50 C49 H49 107.5
C48 C49 H49 107.5
C9 C11 H11A 109.5
C9 C11 H11B 109.5
H11A C11 H11B 109.5
C9 C11 H11C 109.5
H11A C11 H11C 109.5
H11B C11 H11C 109.5
C208 C209 C210 111.9(4)
C208 C209 C211 111.5(4)
C210 C209 C211 110.0(5)
C208 C209 H209 107.7
C210 C209 H209 107.7
C211 C209 H209 107.7
C209 C211 H21A 109.5
C209 C211 H21B 109.5
H21A C211 H21B 109.5
C209 C211 H21C 109.5
H21A C211 H21C 109.5
H21B C211 H21C 109.5
C129 C131 H13A 109.5
C129 C131 H13B 109.5
H13A C131 H13B 109.5
C129 C131 H13C 109.5
H13A C131 H13C 109.5
H13B C131 H13C 109.5
C129 C130 H13D 109.5
C129 C130 H13E 109.5
H13D C130 H13E 109.5
C129 C130 H13F 109.5
H13D C130 H13F 109.5
H13E C130 H13F 109.5
C269 C271 H27D 109.5
C269 C271 H27E 109.5
H27D C271 H27E 109.5
C269 C271 H27F 109.5
H27D C271 H27F 109.5
H27E C271 H27F 109.5
C29 C30 H30A 109.5
C29 C30 H30B 109.5
H30A C30 H30B 109.5
C29 C30 H30C 109.5
H30A C30 H30C 109.5
H30B C30 H30C 109.5
C249 C250 H25A 109.5
C249 C250 H25B 109.5
H25A C250 H25B 109.5
C249 C250 H25C 109.5
H25A C250 H25C 109.5
H25B C250 H25C 109.5
C189 C190 H19A 109.5
C189 C190 H19B 109.5
H19A C190 H19B 109.5
C189 C190 H19C 109.5
H19A C190 H19C 109.5
H19B C190 H19C 109.5
C269 C270 H27G 109.5
C269 C270 H27H 109.5
H27G C270 H27H 109.5
C269 C270 H27I 109.5
H27G C270 H27I 109.5
H27H C270 H27I 109.5
C109 C111 H11D 109.5
C109 C111 H11E 109.5
H11D C111 H11E 109.5
C109 C111 H11F 109.5
H11D C111 H11F 109.5
H11E C111 H11F 109.5
C49 C50 H50A 109.5
C49 C50 H50B 109.5
H50A C50 H50B 109.5
C49 C50 H50C 109.5
H50A C50 H50C 109.5
H50B C50 H50C 109.5
C49 C51 H51A 109.5
C49 C51 H51B 109.5
H51A C51 H51B 109.5
C49 C51 H51C 109.5
H51A C51 H51C 109.5
H51B C51 H51C 109.5
C249 C251 H25D 109.5
C249 C251 H25E 109.5
H25D C251 H25E 109.5
C249 C251 H25F 109.5
H25D C251 H25F 109.5
H25E C251 H25F 109.5
C109 C110 H11G 109.5
C109 C110 H11H 109.5
H11G C110 H11H 109.5
C109 C110 H11I 109.5
H11G C110 H11I 109.5
H11H C110 H11I 109.5
C189 C191 H19D 109.5
C189 C191 H19E 109.5
H19D C191 H19E 109.5
C189 C191 H19F 109.5
H19D C191 H19F 109.5
H19E C191 H19F 109.5
C209 C210 H21D 109.5
C209 C210 H21E 109.5
H21D C210 H21E 109.5
C209 C210 H21F 109.5
H21D C210 H21F 109.5
H21E C210 H21F 109.5

loop_
_geom_bond_atom_site_label_1
_geom_bond_atom_site_label_2
_geom_bond_distance
O83 C82 1.259(3)
O163 C162 1.258(3)
O143 C142 1.254(3)
O402 H40A 0.8701
O402 H40B 0.8699
O411 H41A 0.86(4)
O411 H41B 0.83(4)
O23 C22 1.259(3)
O416 H41C 0.8701
O416 H41D 0.8695
O223 C222 1.256(3)
O404 H40C 0.8699
O404 H40D 0.8700
O3 C2 1.259(3)
O409 H40E 0.8702
O409 H40F 0.8699
O161 C162 1.255(3)
O43 C42 1.260(3)
O412 H41E 0.8701
O412 H41F 0.8698
O407 H40G 0.82(4)
O407 H40H 0.86(4)
O63 C62 1.258(3)
O41 C42 1.254(3)
O103 C102 1.263(3)
O414 H41G 0.8699
O414 H41H 0.8701
O203 C202 1.259(3)
O81 C82 1.251(3)
O243 C242 1.259(3)
O21 C22 1.253(3)
O183 C182 1.257(3)
O401 H40I 0.8699
O401 H40J 0.8698
O141 C142 1.256(3)
O403 H40K 0.8701
O403 H40L 0.8699
O263 C262 1.259(3)
O303 C302 1.262(3)
O101 C102 1.248(3)
O201 C202 1.258(3)
O61 C62 1.254(3)
O413 H41I 0.8700
O413 H41J 0.8701
O283 C282 1.255(3)
O410 H41K 0.8697
O410 H41L 0.8699
O123 C122 1.259(3)
O405 H40M 0.8702
O405 H40N 0.8701
O181 C182 1.258(3)
O1 C2 1.254(3)
O408 H40O 0.8701
O408 H40P 0.8702
O261 C262 1.252(3)
O241 C242 1.255(3)
O221 C222 1.257(3)
O301 C302 1.251(3)
O415 H41M 0.8699
O415 H41N 0.8699
O406 H40Q 0.80(4)
O406 H40R 0.82(4)
N247 C246 1.475(3)
N247 H24C 0.9100
N247 H24D 0.9100
N247 H24E 0.9100
N187 C186 1.477(3)
N187 H18A 0.9100
N187 H18B 0.9100
N187 H18C 0.9100
O121 C122 1.249(3)
N27 C26 1.483(3)
N27 H27A 0.9100
N27 H27B 0.9100
N27 H27C 0.9100
N47 C46 1.473(3)
N47 H47A 0.9100
N47 H47B 0.9100
N47 H47C 0.9100
N167 C166 1.479(3)
N167 H16A 0.9100
N167 H16B 0.9100
N167 H16C 0.9100
N107 C106 1.478(3)
N107 H10D 0.9100
N107 H10E 0.9100
N107 H10F 0.9100
N147 C146 1.476(3)
N147 H14A 0.9100
N147 H14B 0.9100
N147 H14C 0.9100
N287 C286 1.483(3)
N287 H28C 0.9100
N287 H28D 0.9100
N287 H28E 0.9100
N7 C6 1.481(3)
N7 H7A 0.9100
N7 H7B 0.9100
N7 H7C 0.9100
O281 C282 1.257(3)
N267 C266 1.481(4)
N267 H26C 0.9100
N267 H26D 0.9100
N267 H26E 0.9100
N127 C126 1.480(3)
N127 H12A 0.9100
N127 H12B 0.9100
N127 H12C 0.9100
N307 C306 1.481(3)
N307 H30D 0.9100
N307 H30E 0.9100
N307 H30F 0.9100
N207 C206 1.477(3)
N207 H20A 0.9100
N207 H20B 0.9100
N207 H20C 0.9100
N67 C66 1.487(3)
N67 H67A 0.9100
N67 H67B 0.9100
N67 H67C 0.9100
N87 C86 1.479(3)
N87 H87A 0.9100
N87 H87B 0.9100
N87 H87C 0.9100
N227 C226 1.479(4)
N227 H22A 0.9100
N227 H22B 0.9100
N227 H22C 0.9100
C82 C84 1.525(3)
C42 C44 1.522(3)
C22 C24 1.518(3)
C142 C144 1.528(3)
C162 C164 1.525(3)
C202 C204 1.515(3)
C102 C104 1.527(3)
C146 C145 1.539(3)
C146 H14D 0.9900
C146 H14E 0.9900
C62 C64 1.521(3)
C86 C85 1.534(3)
C86 H86A 0.9900
C86 H86B 0.9900
C262 C264 1.525(3)
C182 C184 1.521(3)
C165 C168 1.524(4)
C165 C164 1.528(4)
C165 C166 1.531(3)
C165 H165 1.0000
C302 C304 1.519(3)
C149 C150 1.521(4)
C149 C151 1.523(4)
C149 C148 1.530(4)
C149 H149 1.0000
C45 C48 1.528(4)
C45 C46 1.531(3)
C45 C44 1.532(4)
C45 H45 1.0000
C145 C144 1.527(3)
C145 C148 1.532(4)
C145 H145 1.0000
C222 C224 1.523(3)
C166 H16D 0.9900
C166 H16E 0.9900
C306 C305 1.535(3)
C306 H30G 0.9900
C306 H30H 0.9900
C286 C285 1.536(3)
C286 H28F 0.9900
C286 H28G 0.9900
C282 C284 1.526(3)
C185 C188 1.519(4)
C185 C184 1.530(4)
C185 C186 1.530(3)
C185 H185 1.0000
C2 C4 1.524(3)
C25 C28 1.523(4)
C25 C24 1.525(4)
C25 C26 1.530(3)
C25 H25 1.0000
C226 C225 1.531(3)
C226 H22D 0.9900
C226 H22E 0.9900
C105 C108 1.530(4)
C105 C104 1.532(4)
C105 C106 1.534(3)
C105 H105 1.0000
C265 C268 1.523(4)
C265 C266 1.533(3)
C265 C264 1.533(4)
C265 H265 1.0000
C46 H46A 0.9900
C46 H46B 0.9900
C66 C65 1.533(3)
C66 H66A 0.9900
C66 H66B 0.9900
C85 C88 1.534(4)
C85 C84 1.535(3)
C85 H85 1.0000
C26 H26A 0.9900
C26 H26B 0.9900
C5 C8 1.525(4)
C5 C6 1.532(3)
C5 C4 1.536(4)
C5 H5 1.0000
C122 C124 1.528(3)
C106 H10G 0.9900
C106 H10H 0.9900
C246 C245 1.528(3)
C246 H24F 0.9900
C246 H24G 0.9900
C245 C248 1.528(4)
C245 C244 1.534(4)
C245 H245 1.0000
C225 C224 1.530(4)
C225 C228 1.530(4)
C225 H225 1.0000
C186 H18D 0.9900
C186 H18E 0.9900
C206 C205 1.531(3)
C206 H20D 0.9900
C206 H20E 0.9900
C305 C308 1.529(4)
C305 C304 1.536(4)
C305 H305 1.0000
C65 C64 1.528(4)
C65 C68 1.533(4)
C65 H65 1.0000
C205 C204 1.531(4)
C205 C208 1.531(4)
C205 H205 1.0000
C242 C244 1.530(3)
C6 H6A 0.9900
C6 H6B 0.9900
C285 C284 1.526(4)
C285 C288 1.529(4)
C285 H285 1.0000
C44 H44A 0.9900
C44 H44B 0.9900
C126 C125 1.537(3)
C126 H12D 0.9900
C126 H12E 0.9900
C204 H20F 0.9900
C204 H20G 0.9900
C84 H84A 0.9900
C84 H84B 0.9900
C125 C128 1.527(4)
C125 C124 1.537(4)
C125 H125 1.0000
C104 H10I 0.9900
C104 H10J 0.9900
C229 C231 1.516(5)
C229 C230 1.520(5)
C229 C228 1.529(5)
C229 H229 1.0000
C64 H64A 0.9900
C64 H64B 0.9900
C68 C69 1.514(5)
C68 H68A 0.9900
C68 H68B 0.9900
C308 C309 1.510(4)
C308 H30I 0.9900
C308 H30J 0.9900
C266 H26F 0.9900
C266 H26G 0.9900
C264 H26H 0.9900
C264 H26I 0.9900
C244 H24H 0.9900
C244 H24I 0.9900
C151 H15A 0.9800
C151 H15B 0.9800
C151 H15C 0.9800
C88 C89 1.533(4)
C88 H88A 0.9900
C88 H88B 0.9900
C304 H30K 0.9900
C304 H30L 0.9900
C148 H14F 0.9900
C148 H14G 0.9900
C289 C290 1.512(5)
C289 C291 1.526(5)
C289 C288 1.528(4)
C289 H289 1.0000
C184 H18F 0.9900
C184 H18G 0.9900
C208 C209 1.501(5)
C208 H20H 0.9900
C208 H20I 0.9900
C24 H24A 0.9900
C24 H24B 0.9900
C144 H14H 0.9900
C144 H14I 0.9900
C4 H4A 0.9900
C4 H4B 0.9900
C150 H15D 0.9800
C150 H15E 0.9800
C150 H15F 0.9800
C169 C171 1.519(5)
C169 C170 1.526(5)
C169 C168 1.530(4)
C169 H169 1.0000
C168 H16F 0.9900
C168 H16G 0.9900
C124 H12F 0.9900
C124 H12G 0.9900
C9 C11 1.508(6)
C9 C10 1.522(5)
C9 C8 1.530(5)
C9 H9 1.0000
C164 H16H 0.9900
C164 H16I 0.9900
C228 H22F 0.9900
C228 H22G 0.9900
C268 C269 1.532(5)
C268 H26J 0.9900
C268 H26K 0.9900
C288 H28H 0.9900
C288 H28I 0.9900
C108 C109 1.527(5)
C108 H10K 0.9900
C108 H10L 0.9900
C290 H29A 0.9800
C290 H29B 0.9800
C290 H29C 0.9800
C284 H28J 0.9900
C284 H28K 0.9900
C8 H8A 0.9900
C8 H8B 0.9900
C310 C309 1.535(5)
C310 H31D 0.9800
C310 H31E 0.9800
C310 H31F 0.9800
C28 C29 1.540(5)
C28 H28A 0.9900
C28 H28B 0.9900
C29 C31 1.512(6)
C29 C30 1.519(5)
C29 H29 1.0000
C188 C189 1.534(5)
C188 H18H 0.9900
C188 H18I 0.9900
C248 C249 1.514(5)
C248 H24J 0.9900
C248 H24K 0.9900
C48 C49 1.525(5)
C48 H48A 0.9900
C48 H48B 0.9900
C311 C309 1.534(5)
C311 H31G 0.9800
C311 H31H 0.9800
C311 H31I 0.9800
C128 C129 1.516(6)
C128 H12H 0.9900
C128 H12I 0.9900
C70 C69 1.526(5)
C70 H70A 0.9800
C70 H70B 0.9800
C70 H70C 0.9800
C309 H309 1.0000
C224 H22H 0.9900
C224 H22I 0.9900
C231 H23A 0.9800
C231 H23B 0.9800
C231 H23C 0.9800
C71 C69 1.543(6)
C71 H71A 0.9800
C71 H71B 0.9800
C71 H71C 0.9800
C129 C131 1.517(5)
C129 C130 1.520(5)
C129 H129 1.0000
C91 C89 1.519(5)
C91 H91A 0.9800
C91 H91B 0.9800
C91 H91C 0.9800
C291 H29D 0.9800
C291 H29E 0.9800
C291 H29F 0.9800
C69 H69 1.0000
C230 H23D 0.9800
C230 H23E 0.9800
C230 H23F 0.9800
C89 C90 1.523(5)
C89 H89 1.0000
C249 C251 1.494(7)
C249 C250 1.534(6)
C249 H249 1.0000
C171 H17A 0.9800
C171 H17B 0.9800
C171 H17C 0.9800
C269 C271 1.500(7)
C269 C270 1.525(6)
C269 H269 1.0000
C10 H10A 0.9800
C10 H10B 0.9800
C10 H10C 0.9800
C90 H90A 0.9800
C90 H90B 0.9800
C90 H90C 0.9800
C31 H31A 0.9800
C31 H31B 0.9800
C31 H31C 0.9800
C189 C190 1.501(7)
C189 C191 1.520(6)
C189 H189 1.0000
C109 C111 1.492(7)
C109 C110 1.525(6)
C109 H109 1.0000
C170 H17D 0.9800
C170 H17E 0.9800
C170 H17F 0.9800
C49 C51 1.504(7)
C49 C50 1.522(6)
C49 H49 1.0000
C11 H11A 0.9800
C11 H11B 0.9800
C11 H11C 0.9800
C209 C210 1.501(8)
C209 C211 1.509(6)
C209 H209 1.0000
C211 H21A 0.9800
C211 H21B 0.9800
C211 H21C 0.9800
C131 H13A 0.9800
C131 H13B 0.9800
C131 H13C 0.9800
C130 H13D 0.9800
C130 H13E 0.9800
C130 H13F 0.9800
C271 H27D 0.9800
C271 H27E 0.9800
C271 H27F 0.9800
C30 H30A 0.9800
C30 H30B 0.9800
C30 H30C 0.9800
C250 H25A 0.9800
C250 H25B 0.9800
C250 H25C 0.9800
C190 H19A 0.9800
C190 H19B 0.9800
C190 H19C 0.9800
C270 H27G 0.9800
C270 H27H 0.9800
C270 H27I 0.9800
C111 H11D 0.9800
C111 H11E 0.9800
C111 H11F 0.9800
C50 H50A 0.9800
C50 H50B 0.9800
C50 H50C 0.9800
C51 H51A 0.9800
C51 H51B 0.9800
C51 H51C 0.9800
C251 H25D 0.9800
C251 H25E 0.9800
C251 H25F 0.9800
C110 H11G 0.9800
C110 H11H 0.9800
C110 H11I 0.9800
C191 H19D 0.9800
C191 H19E 0.9800
C191 H19F 0.9800
C210 H21D 0.9800
C210 H21E 0.9800
C210 H21F 0.9800

loop_
_geom_torsion_atom_site_label_1
_geom_torsion_atom_site_label_2
_geom_torsion_atom_site_label_3
_geom_torsion_atom_site_label_4
_geom_torsion
N147 C146 C145 C144 -67.4(3)
N147 C146 C145 C148 169.8(2)
C168 C165 C166 N167 174.7(2)
C164 C165 C166 N167 -62.1(3)
C48 C45 C46 N47 174.5(2)
C44 C45 C46 N47 -62.2(3)
N87 C86 C85 C88 178.5(2)
N87 C86 C85 C84 -58.3(3)
C28 C25 C26 N27 174.9(2)
C24 C25 C26 N27 -62.0(3)
C108 C105 C106 N107 177.9(2)
C104 C105 C106 N107 -59.3(3)
N247 C246 C245 C248 179.2(2)
N247 C246 C245 C244 -58.1(3)
N227 C226 C225 C224 -65.4(3)
N227 C226 C225 C228 171.5(2)
C188 C185 C186 N187 176.5(2)
C184 C185 C186 N187 -60.5(3)
N307 C306 C305 C308 177.4(2)
N307 C306 C305 C304 -60.0(3)
N67 C66 C65 C64 -61.1(3)
N67 C66 C65 C68 175.5(2)
N207 C206 C205 C204 -61.9(3)
N207 C206 C205 C208 175.3(2)
C8 C5 C6 N7 177.4(2)
C4 C5 C6 N7 -59.9(3)
N287 C286 C285 C284 -65.5(3)
N287 C286 C285 C288 171.2(2)
O41 C42 C44 C45 129.8(3)
O43 C42 C44 C45 -50.2(3)
C48 C45 C44 C42 -57.4(3)
C46 C45 C44 C42 179.9(2)
O201 C202 C204 C205 121.9(3)
O203 C202 C204 C205 -56.7(3)
C208 C205 C204 C202 -57.0(3)
C206 C205 C204 C202 -178.7(2)
O81 C82 C84 C85 126.1(3)
O83 C82 C84 C85 -52.1(3)
C88 C85 C84 C82 -58.7(3)
C86 C85 C84 C82 179.2(2)
N127 C126 C125 C128 175.8(2)
N127 C126 C125 C124 -61.2(3)
O101 C102 C104 C105 122.1(3)
O103 C102 C104 C105 -57.0(3)
C108 C105 C104 C102 -56.6(3)
C106 C105 C104 C102 -178.4(2)
O61 C62 C64 C65 117.5(3)
O63 C62 C64 C65 -61.2(3)
C66 C65 C64 C62 -178.5(2)
C68 C65 C64 C62 -56.6(3)
C64 C65 C68 C69 148.4(3)
C66 C65 C68 C69 -88.7(3)
C306 C305 C308 C309 -89.7(3)
C304 C305 C308 C309 147.6(2)
C268 C265 C266 N267 178.8(2)
C264 C265 C266 N267 -58.6(3)
O261 C262 C264 C265 126.1(3)
O263 C262 C264 C265 -53.0(4)
C268 C265 C264 C262 -57.6(3)
C266 C265 C264 C262 -179.2(2)
O241 C242 C244 C245 122.5(3)
O243 C242 C244 C245 -56.8(3)
C248 C245 C244 C242 -56.7(3)
C246 C245 C244 C242 -178.7(2)
C86 C85 C88 C89 -86.7(3)
C84 C85 C88 C89 149.8(2)
O301 C302 C304 C305 119.9(3)
O303 C302 C304 C305 -58.2(3)
C308 C305 C304 C302 -58.0(3)
C306 C305 C304 C302 -179.9(2)
C150 C149 C148 C145 177.5(2)
C151 C149 C148 C145 -58.7(3)
C144 C145 C148 C149 169.3(2)
C146 C145 C148 C149 -68.0(3)
O183 C182 C184 C185 -48.1(4)
O181 C182 C184 C185 132.1(3)
C188 C185 C184 C182 -58.8(3)
C186 C185 C184 C182 178.7(2)
C204 C205 C208 C209 159.7(3)
C206 C205 C208 C209 -77.7(3)
O21 C22 C24 C25 137.1(3)
O23 C22 C24 C25 -42.8(4)
C28 C25 C24 C22 -60.3(3)
C26 C25 C24 C22 176.9(2)
C148 C145 C144 C142 -68.0(3)
C146 C145 C144 C142 169.5(2)
O143 C142 C144 C145 -32.0(4)
O141 C142 C144 C145 149.9(3)
O1 C2 C4 C5 126.0(3)
O3 C2 C4 C5 -53.2(4)
C8 C5 C4 C2 -57.8(3)
C6 C5 C4 C2 -180.0(2)
C164 C165 C168 C169 166.0(2)
C166 C165 C168 C169 -70.6(3)
C171 C169 C168 C165 -178.6(3)
C170 C169 C168 C165 -54.6(4)
O121 C122 C124 C125 137.9(3)
O123 C122 C124 C125 -42.9(4)
C128 C125 C124 C122 -61.2(3)
C126 C125 C124 C122 177.3(2)
O161 C162 C164 C165 139.0(3)
O163 C162 C164 C165 -40.9(4)
C168 C165 C164 C162 -60.3(3)
C166 C165 C164 C162 177.0(2)
C231 C229 C228 C225 -54.5(4)
C230 C229 C228 C225 -178.4(3)
C224 C225 C228 C229 174.8(2)
C226 C225 C228 C229 -61.8(3)
C266 C265 C268 C269 -69.2(3)
C264 C265 C268 C269 168.1(3)
C290 C289 C288 C285 171.8(3)
C291 C289 C288 C285 -62.1(4)
C284 C285 C288 C289 167.3(2)
C286 C285 C288 C289 -69.7(3)
C104 C105 C108 C109 170.6(3)
C106 C105 C108 C109 -66.3(4)
O283 C282 C284 C285 -34.3(4)
O281 C282 C284 C285 147.2(3)
C288 C285 C284 C282 -66.6(3)
C286 C285 C284 C282 171.3(2)
C6 C5 C8 C9 -61.1(3)
C4 C5 C8 C9 175.6(3)
C11 C9 C8 C5 -54.1(4)
C10 C9 C8 C5 -179.7(3)
C24 C25 C28 C29 169.0(2)
C26 C25 C28 C29 -67.6(3)
C25 C28 C29 C31 -55.8(4)
C25 C28 C29 C30 -179.8(3)
C184 C185 C188 C189 171.2(3)
C186 C185 C188 C189 -66.1(3)
C246 C245 C248 C249 -63.3(4)
C244 C245 C248 C249 173.6(3)
C46 C45 C48 C49 -65.8(4)
C44 C45 C48 C49 171.4(3)
C126 C125 C128 C129 -73.2(3)
C124 C125 C128 C129 164.3(3)
C305 C308 C309 C311 170.0(3)
C305 C308 C309 C310 -68.9(3)
O223 C222 C224 C225 -39.8(4)
O221 C222 C224 C225 141.3(3)
C228 C225 C224 C222 -63.5(3)
C226 C225 C224 C222 173.3(2)
C125 C128 C129 C131 -64.6(5)
C125 C128 C129 C130 170.0(3)
C65 C68 C69 C70 169.4(3)
C65 C68 C69 C71 -68.8(4)
C85 C88 C89 C91 -69.6(4)
C85 C88 C89 C90 168.9(3)
C245 C248 C249 C251 -57.7(5)
C245 C248 C249 C250 177.5(3)
C265 C268 C269 C271 -60.0(5)
C265 C268 C269 C270 174.4(3)
C185 C188 C189 C190 -58.1(5)
C185 C188 C189 C191 176.3(3)
C105 C108 C109 C111 -56.1(5)
C105 C108 C109 C110 177.5(3)
C45 C48 C49 C51 -58.2(5)
C45 C48 C49 C50 176.6(3)
C205 C208 C209 C210 -62.8(6)
C205 C208 C209 C211 173.5(3)
